data_4132423
loop_
_publ_author_name
'Yamakado, Takuya'
'Otsubo, Kazuya'
'Osuka, Atsuhiro'
'Saito, Shohei'

_publ_section_title
;
 Compression of a Flapping Mechanophore Accompanied by Thermal Void
 Collapse in a Crystalline Phase.
;
_journal_issue 20
_journal_name_full 'Journal of the American Chemical Society'
_journal_page_first 6245
_journal_page_last 6248
_journal_paper_doi 10.1021/jacs.8b03833
_journal_volume 140
_journal_year 2018
_chemical_formula_moiety 'C64 H76 Si4'
_chemical_formula_sum 'C64 H76 Si4'
_chemical_formula_weight 957.60
_space_group_crystal_system triclinic
_space_group_IT_number 2
_space_group_name_Hall '-P 1'
_space_group_name_H-M_alt 'P -1'
_atom_sites_solution_hydrogens geom
_audit_creation_method SHELXL-2014/7
_cell_angle_alpha 91.567(7)
_cell_angle_beta 102.628(4)
_cell_angle_gamma 94.744(2)
_cell_formula_units_Z 8
_cell_length_a 17.765(2)
_cell_length_b 19.556(2)
_cell_length_c 34.096(4)
_cell_measurement_reflns_used 10060
_cell_measurement_temperature 93(2)
_cell_measurement_theta_max 73.3
_cell_measurement_theta_min 30.8
_cell_volume 11507(2)
_computing_cell_refinement 'CrystalClear (RIGAKU, 2011)'
_computing_data_collection 'CrystalClear (RIGAKU, 2011)'
_computing_data_reduction 'CrystalClear (RIGAKU, 2011)'
_computing_structure_refinement 'SHELXL-2014/7 (Sheldrick, 2014)'
_computing_structure_solution 'SHELXT-2014/7 (Sheldrick, 2014)'
_diffrn_ambient_temperature 93(2)
_diffrn_detector_area_resol_mean 5.8140
_diffrn_measured_fraction_theta_full 0.954
_diffrn_measured_fraction_theta_max 0.954
_diffrn_measurement_device_type
;
 RIGAKU diffractometer with MicroMax-007HF generator, 

 VariMax optics, and PILATUS 200K hybrid pixel array detector
;
_diffrn_measurement_method \w
_diffrn_radiation_type CuK\a
_diffrn_radiation_wavelength 1.54187
_diffrn_reflns_av_R_equivalents 0.0543
_diffrn_reflns_av_unetI/netI 0.0455
_diffrn_reflns_Laue_measured_fraction_full 0.954
_diffrn_reflns_Laue_measured_fraction_max 0.954
_diffrn_reflns_limit_h_max 19
_diffrn_reflns_limit_h_min -20
_diffrn_reflns_limit_k_max 22
_diffrn_reflns_limit_k_min -22
_diffrn_reflns_limit_l_max 39
_diffrn_reflns_limit_l_min -39
_diffrn_reflns_number 134998
_diffrn_reflns_point_group_measured_fraction_full 0.954
_diffrn_reflns_point_group_measured_fraction_max 0.954
_diffrn_reflns_theta_full 63.000
_diffrn_reflns_theta_max 63.000
_diffrn_reflns_theta_min 2.270
_diffrn_source 'Rotating Anode'
_exptl_absorpt_coefficient_mu 1.229
_exptl_absorpt_correction_T_max 1.000
_exptl_absorpt_correction_T_min 0.720
_exptl_absorpt_correction_type multi-scan
_exptl_absorpt_process_details 'REQAB (Rigaku, 1998)'
_exptl_crystal_colour Orange
_exptl_crystal_density_diffrn 1.106
_exptl_crystal_description Prism
_exptl_crystal_F_000 4128
_exptl_crystal_size_max 0.87
_exptl_crystal_size_mid 0.59
_exptl_crystal_size_min 0.32
_refine_diff_density_max 0.896
_refine_diff_density_min -0.526
_refine_diff_density_rms 0.088
_refine_ls_extinction_method none
_refine_ls_goodness_of_fit_ref 1.021
_refine_ls_hydrogen_treatment constr
_refine_ls_matrix_type full
_refine_ls_number_parameters 2488
_refine_ls_number_reflns 35497
_refine_ls_number_restraints 13
_refine_ls_restrained_S_all 1.022
_refine_ls_R_factor_all 0.0623
_refine_ls_R_factor_gt 0.0565
_refine_ls_shift/su_max 0.002
_refine_ls_shift/su_mean 0.000
_refine_ls_structure_factor_coef Fsqd
_refine_ls_weighting_details 'w=1/[\s^2^(Fo^2^)+(0.1125P)^2^+3.5189P] where P=(Fo^2^+2Fc^2^)/3'
_refine_ls_weighting_scheme calc
_refine_ls_wR_factor_gt 0.1628
_refine_ls_wR_factor_ref 0.1660
_reflns_Friedel_coverage 0.000
_reflns_number_gt 29718
_reflns_number_total 35497
_reflns_threshold_expression 'I > 2\s(I)'
_cod_data_source_file ja8b03833_si_006.cif
_cod_data_source_block ty0105_a
_cod_depositor_comments
;
The following automatic conversions were performed:

data item '_exptl_absorpt_correction_type' value 'Multi-scan' was
changed to 'multi-scan' in accordance with the
/home/saulius/struct/COD-crude-data/automatic-downloads/DataCite-retrospective/ACS/depositions/lib/dictionaries/cif_core.dic
dictionary named 'cif_core.dic' version 2.4.2 last updated on
2011-04-26.

Automatic conversion script
Id: cif_fix_values 6909 2019-04-08 15:41:33Z antanas 
;
_cod_database_code 4132423
_shelx_shelxl_version_number 2014/7
_shelx_space_group_comment
;
The symmetry employed for this shelxl refinement is uniquely defined
by the following loop, which should always be used as a source of
symmetry information in preference to the above space-group names.
They are only intended as comments.
;

loop_
_space_group_symop_operation_xyz
'x, y, z'
'-x, -y, -z'

loop_
_atom_site_label
_atom_site_type_symbol
_atom_site_fract_x
_atom_site_fract_y
_atom_site_fract_z
_atom_site_U_iso_or_equiv
_atom_site_adp_type
_atom_site_occupancy
_atom_site_site_symmetry_order
_atom_site_calc_flag
_atom_site_refinement_flags_posn
_atom_site_refinement_flags_adp
_atom_site_refinement_flags_occupancy
_atom_site_disorder_assembly
_atom_site_disorder_group
Si01 Si 0.87531(4) 0.77183(3) 0.89903(2) 0.01854(14) Uani 1 1 d . . . . .
Si02 Si 0.51599(4) 0.46256(3) 0.84298(2) 0.02016(14) Uani 1 1 d . . . . .
Si03 Si 0.17993(4) 0.03110(3) 0.90073(2) 0.01810(14) Uani 1 1 d . . . . .
Si04 Si 0.73685(4) 0.03578(3) 0.92380(2) 0.02093(15) Uani 1 1 d . . . . .
Si05 Si 1.34249(4) 0.32299(3) 0.95720(2) 0.02157(15) Uani 1 1 d . . . . .
Si06 Si 1.04776(4) 0.26801(3) 0.73499(2) 0.02408(15) Uani 1 1 d . . . . .
Si07 Si 0.63125(4) 0.51496(3) 0.36967(2) 0.02378(15) Uani 1 1 d . . . . .
Si08 Si 0.84719(4) 0.49648(3) 1.10215(2) 0.02508(15) Uani 1 1 d . . . . .
Si09 Si 0.17549(4) 0.65990(3) 0.54165(2) 0.02241(15) Uani 1 1 d . . . . .
Si0A Si 0.47646(4) 0.74123(3) 0.76916(2) 0.01983(14) Uani 1 1 d . . . . .
Si0B Si 0.64545(4) 0.23579(3) 0.59843(2) 0.02479(16) Uani 1 1 d . . . . .
Si0C Si 1.32451(4) 0.96712(3) 0.59739(2) 0.02367(15) Uani 1 1 d . . . . .
Si0D Si 1.33880(4) 0.79873(4) 0.92217(2) 0.02610(16) Uani 1 1 d . . . . .
Si0E Si 0.75557(4) 0.96312(3) 0.57023(2) 0.02773(16) Uani 1 1 d . . . . .
Si0F Si 0.16701(4) 0.19197(4) 0.57480(2) 0.02627(16) Uani 1 1 d . . . . .
Si0G Si 0.97216(4) 0.53048(4) 0.63812(2) 0.03040(17) Uani 1 1 d . . . . .
C00H C 0.75081(12) 0.33178(10) 0.81262(6) 0.0158(5) Uani 1 1 d . . . . .
C00I C 0.56441(13) 0.21812(11) 0.79741(6) 0.0162(5) Uani 1 1 d . . . . .
C00J C 0.80978(13) 0.62227(11) 0.70394(6) 0.0170(5) Uani 1 1 d . . . . .
C00K C 0.76074(12) 0.66929(10) 0.68307(6) 0.0157(5) Uani 1 1 d . . . . .
C00L C 0.60907(13) 0.70922(11) 0.53660(6) 0.0170(5) Uani 1 1 d . . . . .
C00M C 0.54701(13) 0.72847(11) 0.55397(6) 0.0166(5) Uani 1 1 d . . . . .
C00N C 0.70118(12) 0.37745(10) 0.79062(6) 0.0156(5) Uani 1 1 d . . . . .
C00O C 1.08906(13) 0.46144(10) 1.04428(6) 0.0169(5) Uani 1 1 d . . . . .
C00P C 0.90386(13) 0.28935(11) 0.95888(6) 0.0166(5) Uani 1 1 d . . . . .
C00Q C 0.19181(13) 0.12553(11) 0.65578(6) 0.0186(5) Uani 1 1 d . . . . .
C00R C 1.24517(13) 0.86117(11) 0.77122(6) 0.0161(5) Uani 1 1 d . . . . .
C00S C 0.71883(13) 0.73407(10) 0.62289(6) 0.0161(5) Uani 1 1 d . . . . .
C00T C 0.96556(13) 0.26467(11) 0.94306(6) 0.0167(5) Uani 1 1 d . . . . .
C00U C 0.79127(13) 0.26776(10) 0.87334(6) 0.0160(5) Uani 1 1 d . . . . .
C00V C 0.86225(13) 0.26438(11) 0.82048(6) 0.0179(5) Uani 1 1 d . . . . .
H1 H 0.9015 0.2476 0.8100 0.021 Uiso 1 1 calc R U . . .
C00W C 0.26136(12) 0.13563(10) 0.72661(6) 0.0148(4) Uani 1 1 d . . . . .
C00X C 0.94438(13) 0.78164(11) 0.69792(6) 0.0183(5) Uani 1 1 d . . . . .
C00Y C 0.37302(13) 0.22130(11) 0.74803(6) 0.0159(4) Uani 1 1 d . . . . .
C00Z C 0.73286(13) 0.11306(10) 0.80116(6) 0.0158(5) Uani 1 1 d . . . . .
C010 C 0.66472(13) 0.18148(11) 0.74724(6) 0.0165(5) Uani 1 1 d . . . . .
C011 C 0.65668(13) 0.75631(10) 0.63898(6) 0.0161(5) Uani 1 1 d . . . . .
C012 C 1.19771(13) 0.35544(11) 0.98549(6) 0.0189(5) Uani 1 1 d . . . . .
C013 C 1.05790(13) 0.35114(10) 0.98545(6) 0.0156(5) Uani 1 1 d . . . . .
C014 C 0.32702(12) 0.15211(10) 0.79750(6) 0.0149(4) Uani 1 1 d . . . . .
H2 H 0.3303 0.1412 0.8242 0.018 Uiso 1 1 calc R U . . .
C015 C 1.13505(13) 0.38083(11) 0.99999(6) 0.0167(5) Uani 1 1 d . . . . .
C016 C 0.64065(13) 0.40271(11) 0.80714(6) 0.0173(5) Uani 1 1 d . . . . .
C017 C 0.42012(13) 0.28072(11) 0.73676(6) 0.0178(5) Uani 1 1 d . . . . .
H3 H 0.3925 0.3164 0.7254 0.021 Uiso 1 1 calc R U . . .
C018 C 1.01274(13) 0.43095(10) 1.03042(6) 0.0159(5) Uani 1 1 d . . . . .
C019 C 0.77782(13) 0.88925(11) 0.69513(6) 0.0164(5) Uani 1 1 d . . . . .
C01A C 0.51826(13) 0.23807(11) 0.82639(6) 0.0177(5) Uani 1 1 d . . . . .
H4 H 0.5469 0.2585 0.8506 0.021 Uiso 1 1 calc R U . . .
C01B C 0.67395(12) 0.15667(10) 0.78694(6) 0.0153(4) Uani 1 1 d . . . . .
C01C C 0.62347(12) 0.17763(10) 0.81093(6) 0.0150(4) Uani 1 1 d . . . . .
H5 H 0.6307 0.1633 0.8372 0.018 Uiso 1 1 calc R U . . .
C01D C 0.99650(12) 0.37613(11) 1.00088(6) 0.0155(5) Uani 1 1 d . . . . .
C01E C 0.77547(13) 0.37559(11) 0.73725(6) 0.0178(5) Uani 1 1 d . . . . .
C01F C 0.26706(12) 0.11761(10) 0.76739(6) 0.0142(4) Uani 1 1 d . . . . .
C01G C 0.47528(13) 0.69313(11) 0.54204(6) 0.0172(5) Uani 1 1 d . . . . .
H6 H 0.4353 0.7061 0.5534 0.021 Uiso 1 1 calc R U . . .
C01H C 0.65009(13) 0.73741(11) 0.67681(6) 0.0167(5) Uani 1 1 d . . . . .
H7 H 0.6115 0.7544 0.6878 0.020 Uiso 1 1 calc R U . . .
C01I C 0.83677(13) 0.84560(11) 0.70911(6) 0.0161(5) Uani 1 1 d . . . . .
C01J C 0.50537(13) 0.56758(11) 0.46310(6) 0.0182(5) Uani 1 1 d . . . . .
C01K C 0.84734(13) 0.82204(11) 0.74916(6) 0.0172(5) Uani 1 1 d . . . . .
C01L C 0.74089(12) 0.30870(10) 0.85048(6) 0.0152(4) Uani 1 1 d . . . . .
H8 H 0.6989 0.3217 0.8602 0.018 Uiso 1 1 calc R U . . .
C01M C 0.78288(13) 0.09438(10) 0.77669(6) 0.0159(5) Uani 1 1 d . . . . .
C01N C 0.70027(13) 0.69292(10) 0.69948(6) 0.0157(5) Uani 1 1 d . . . . .
C01O C 0.76931(12) 0.69281(10) 0.64513(6) 0.0155(4) Uani 1 1 d . . . . .
H9 H 0.8107 0.6798 0.6349 0.019 Uiso 1 1 calc R U . . .
C01P C 0.88606(13) 0.82307(10) 0.68470(6) 0.0164(5) Uani 1 1 d . . . . .
H10 H 0.8785 0.8371 0.6584 0.020 Uiso 1 1 calc R U . . .
C01Q C 0.59428(13) 0.65729(11) 0.50689(6) 0.0167(5) Uani 1 1 d . . . . .
H11 H 0.6340 0.6466 0.4947 0.020 Uiso 1 1 calc R U . . .
C01R C 0.81349(13) 0.30959(11) 0.79749(6) 0.0167(5) Uani 1 1 d . . . . .
C01S C 0.20110(13) 0.10250(11) 0.69587(6) 0.0156(4) Uani 1 1 d . . . . .
C01T C 0.20490(13) 0.04584(11) 0.85199(6) 0.0197(5) Uani 1 1 d . . . . .
C01U C 0.60470(13) 0.22478(11) 0.73414(6) 0.0174(5) Uani 1 1 d . . . . .
H12 H 0.5990 0.2420 0.7086 0.021 Uiso 1 1 calc R U . . .
C01V C 0.79922(13) 0.84302(11) 0.77453(6) 0.0172(5) Uani 1 1 d . . . . .
C01W C 0.92060(13) 0.34296(11) 0.98738(6) 0.0160(5) Uani 1 1 d . . . . .
H13 H 0.8808 0.3580 0.9982 0.019 Uiso 1 1 calc R U . . .
C01X C 0.38051(13) 0.20101(10) 0.78893(6) 0.0154(4) Uani 1 1 d . . . . .
C01Y C 0.95359(13) 0.45331(11) 1.04901(6) 0.0197(5) Uani 1 1 d . . . . .
C01Z C 0.56129(14) 0.55376(11) 0.43997(6) 0.0209(5) Uani 1 1 d . . . . .
C020 C 0.72963(13) 0.90962(11) 0.72022(6) 0.0165(5) Uani 1 1 d . . . . .
C021 C 0.52068(13) 0.61970(11) 0.49436(6) 0.0160(5) Uani 1 1 d . . . . .
C022 C 1.15096(13) 0.43624(11) 1.02927(6) 0.0175(5) Uani 1 1 d . . . . .
C023 C 0.21166(12) 0.05480(11) 0.81789(6) 0.0165(5) Uani 1 1 d . . . . .
C024 C 0.85351(13) 0.24448(10) 0.85780(6) 0.0167(5) Uani 1 1 d . . . . .
C025 C 0.80093(13) 0.60103(11) 0.74224(6) 0.0179(5) Uani 1 1 d . . . . .
C026 C 1.03982(13) 0.29498(11) 0.95656(6) 0.0165(5) Uani 1 1 d . . . . .
H14 H 1.0796 0.2782 0.9464 0.020 Uiso 1 1 calc R U . . .
C027 C 0.60067(13) 0.80231(11) 0.61773(6) 0.0177(5) Uani 1 1 d . . . . .
H15 H 0.5978 0.8439 0.6310 0.021 Uiso 1 1 calc R U . . .
C028 C 0.55485(13) 0.24235(10) 0.75736(6) 0.0165(5) Uani 1 1 d . . . . .
C029 C 1.24057(13) 0.88038(10) 0.73065(6) 0.0155(4) Uani 1 1 d . . . . .
C02A C 0.71251(13) 0.39879(11) 0.75268(6) 0.0173(5) Uani 1 1 d . . . . .
C02B C 0.49624(13) 0.28987(11) 0.74066(6) 0.0179(5) Uani 1 1 d . . . . .
H16 H 0.5152 0.3311 0.7319 0.021 Uiso 1 1 calc R U . . .
C02C C 0.77539(13) 0.24751(11) 0.91249(6) 0.0181(5) Uani 1 1 d . . . . .
H17 H 0.7264 0.2259 0.9118 0.022 Uiso 1 1 calc R U . . .
C02D C 0.32266(14) 0.62265(12) 0.51722(6) 0.0224(5) Uani 1 1 d . . . . .
C02E C 0.43137(14) 0.53163(11) 0.45159(6) 0.0195(5) Uani 1 1 d . . . . .
C02F C 0.74066(13) 0.62620(11) 0.75913(6) 0.0181(5) Uani 1 1 d . . . . .
C02G C 0.14918(13) 0.04991(10) 0.70508(6) 0.0157(4) Uani 1 1 d . . . . .
C02H C 0.95372(13) 0.75745(11) 0.73802(6) 0.0184(5) Uani 1 1 d . . . . .
C02I C 0.15477(13) 0.03215(10) 0.74600(6) 0.0153(4) Uani 1 1 d . . . . .
C02J C 0.84861(13) 0.55319(11) 0.76385(6) 0.0204(5) Uani 1 1 d . . . . .
H18 H 0.8876 0.5363 0.7531 0.024 Uiso 1 1 calc R U . . .
C02K C 1.29675(13) 0.94606(11) 0.68135(6) 0.0182(5) Uani 1 1 d . . . . .
C02L C 0.86529(13) 0.59434(11) 0.68496(6) 0.0199(5) Uani 1 1 d . . . . .
C02M C 0.31448(13) 0.18900(11) 0.71872(6) 0.0164(5) Uani 1 1 d . . . . .
H19 H 0.3093 0.2027 0.6924 0.020 Uiso 1 1 calc R U . . .
C02N C 0.82645(13) 0.33234(11) 0.76003(6) 0.0186(5) Uani 1 1 d . . . . .
C02O C 0.55414(13) 0.79024(11) 0.58165(6) 0.0177(5) Uani 1 1 d . . . . .
H20 H 0.5221 0.8244 0.5725 0.021 Uiso 1 1 calc R U . . .
C02P C 0.95377(13) 0.20381(11) 0.91448(6) 0.0185(5) Uani 1 1 d . . . . .
H21 H 0.9829 0.1674 0.9229 0.022 Uiso 1 1 calc R U . . .
C02Q C 0.10044(13) -0.01962(11) 0.75484(6) 0.0175(5) Uani 1 1 d . . . . .
H22 H 0.1039 -0.0316 0.7813 0.021 Uiso 1 1 calc R U . . .
C02R C 0.71527(13) 0.16300(11) 0.72274(6) 0.0180(5) Uani 1 1 d . . . . .
C02S C 1.29501(13) 0.93160(11) 0.72204(6) 0.0163(5) Uani 1 1 d . . . . .
C02T C 0.76822(13) 0.91256(11) 0.65500(6) 0.0181(5) Uani 1 1 d . . . . .
C02U C 0.45984(13) 0.63742(11) 0.51291(6) 0.0179(5) Uani 1 1 d . . . . .
C02V C 1.31321(13) 0.86905(12) 0.84227(6) 0.0217(5) Uani 1 1 d . . . . .
C02W C 0.90646(13) 0.19556(11) 0.87841(6) 0.0190(5) Uani 1 1 d . . . . .
H23 H 0.9066 0.1541 0.8644 0.023 Uiso 1 1 calc R U . . .
C02X C 0.21278(12) 0.06717(10) 0.77689(6) 0.0144(4) Uani 1 1 d . . . . .
C02Y C 1.18119(13) 0.84631(11) 0.69987(6) 0.0168(5) Uani 1 1 d . . . . .
H24 H 1.1784 0.8581 0.6734 0.020 Uiso 1 1 calc R U . . .
C02Z C 0.73958(13) 0.08807(11) 0.84072(6) 0.0169(5) Uani 1 1 d . . . . .
C030 C 0.73430(13) 0.75556(11) 0.58380(6) 0.0184(5) Uani 1 1 d . . . . .
H25 H 0.7822 0.7796 0.5849 0.022 Uiso 1 1 calc R U . . .
C031 C 1.12779(13) 0.79676(11) 0.70761(6) 0.0175(5) Uani 1 1 d . . . . .
C032 C 0.68806(13) 0.74465(11) 0.54734(6) 0.0187(5) Uani 1 1 d . . . . .
H26 H 0.7079 0.7614 0.5260 0.022 Uiso 1 1 calc R U . . .
C033 C 0.81306(13) 0.82039(11) 0.81496(6) 0.0189(5) Uani 1 1 d . . . . .
C034 C 0.90590(13) 0.77712(11) 0.76175(6) 0.0187(5) Uani 1 1 d . . . . .
H27 H 0.9120 0.7603 0.7874 0.022 Uiso 1 1 calc R U . . .
C035 C 0.88032(14) 0.05615(12) 0.72602(7) 0.0235(5) Uani 1 1 d . . . . .
H28 H 0.9124 0.0430 0.7095 0.028 Uiso 1 1 calc R U . . .
C036 C 0.74142(14) 0.06946(11) 0.87449(6) 0.0208(5) Uani 1 1 d . . . . .
C037 C 1.13434(13) 0.77546(11) 0.74822(6) 0.0175(5) Uani 1 1 d . . . . .
C038 C 0.69003(13) 0.67088(11) 0.73762(6) 0.0172(5) Uani 1 1 d . . . . .
C039 C 0.74009(13) 0.88620(11) 0.76051(6) 0.0165(5) Uani 1 1 d . . . . .
C03A C 1.25327(14) 0.33761(12) 0.97413(6) 0.0223(5) Uani 1 1 d . . . . .
C03B C 0.38496(13) 0.60194(11) 0.50067(6) 0.0196(5) Uani 1 1 d . . . . .
C03C C 1.40751(13) 1.01764(11) 0.74542(7) 0.0209(5) Uani 1 1 d . . . . .
H29 H 1.4043 1.0306 0.7191 0.025 Uiso 1 1 calc R U . . .
C03D C 0.66427(13) 0.44500(11) 0.72973(6) 0.0201(5) Uani 1 1 d . . . . .
H30 H 0.6236 0.4610 0.7394 0.024 Uiso 1 1 calc R U . . .
C03E C 0.73253(14) 0.60300(12) 0.79742(6) 0.0214(5) Uani 1 1 d . . . . .
H31 H 0.6947 0.6195 0.8092 0.026 Uiso 1 1 calc R U . . .
C03F C 1.32131(14) 0.84410(13) 0.87492(7) 0.0261(5) Uani 1 1 d . . . . .
C03G C 1.10640(14) 0.51663(11) 1.07431(6) 0.0218(5) Uani 1 1 d . . . . .
H32 H 1.0665 0.5340 1.0841 0.026 Uiso 1 1 calc R U . . .
C03H C 1.30465(13) 0.89355(11) 0.80255(6) 0.0184(5) Uani 1 1 d . . . . .
C03I C 0.18302(14) 0.14898(12) 0.62274(6) 0.0222(5) Uani 1 1 d . . . . .
C03J C 0.82533(14) 0.09974(12) 0.71262(6) 0.0223(5) Uani 1 1 d . . . . .
H33 H 0.8209 0.1166 0.6871 0.027 Uiso 1 1 calc R U . . .
C03K C 0.37081(14) 0.54824(11) 0.47061(6) 0.0214(5) Uani 1 1 d . . . . .
C03L C 0.78600(14) 0.39861(11) 0.69927(6) 0.0216(5) Uani 1 1 d . . . . .
H34 H 0.8260 0.3834 0.6887 0.026 Uiso 1 1 calc R U . . .
C03M C 1.08624(14) 0.71565(11) 0.75844(6) 0.0215(5) Uani 1 1 d . . . . .
H35 H 1.1129 0.6792 0.7693 0.026 Uiso 1 1 calc R U . . .
C03N C 1.19199(13) 0.80719(11) 0.77819(6) 0.0179(5) Uani 1 1 d . . . . .
H36 H 1.1964 0.7927 0.8043 0.021 Uiso 1 1 calc R U . . .
C03O C 0.73843(14) 0.44247(12) 0.67838(6) 0.0236(5) Uani 1 1 d . . . . .
H37 H 0.7463 0.4571 0.6538 0.028 Uiso 1 1 calc R U . . .
C03P C 0.77908(14) 0.55718(12) 0.81705(7) 0.0249(5) Uani 1 1 d . . . . .
H38 H 0.7722 0.5423 0.8418 0.030 Uiso 1 1 calc R U . . .
C03Q C 0.77457(13) 0.12001(11) 0.73689(6) 0.0174(5) Uani 1 1 d . . . . .
C03R C 0.82326(13) 0.25664(11) 0.94871(6) 0.0187(5) Uani 1 1 d . . . . .
H39 H 0.8036 0.2405 0.9702 0.022 Uiso 1 1 calc R U . . .
C03S C 0.44191(13) 0.23119(11) 0.82300(6) 0.0178(5) Uani 1 1 d . . . . .
H40 H 0.4248 0.2476 0.8451 0.021 Uiso 1 1 calc R U . . .
C03T C 1.35693(13) 0.94663(11) 0.79409(6) 0.0186(5) Uani 1 1 d . . . . .
C03U C 0.69131(13) 0.90877(11) 0.78548(6) 0.0210(5) Uani 1 1 d . . . . .
H41 H 0.6978 0.8939 0.8116 0.025 Uiso 1 1 calc R U . . .
C03V C 0.84184(13) 0.04900(11) 0.78955(6) 0.0189(5) Uani 1 1 d . . . . .
H42 H 0.8482 0.0317 0.8151 0.023 Uiso 1 1 calc R U . . .
C03W C 0.62567(14) 0.69248(11) 0.75238(6) 0.0194(5) Uani 1 1 d . . . . .
C03X C 1.35253(13) 0.96564(11) 0.75358(6) 0.0175(5) Uani 1 1 d . . . . .
C03Y C 0.66988(13) 0.95425(11) 0.70719(6) 0.0196(5) Uani 1 1 d . . . . .
H43 H 0.6618 0.9699 0.6812 0.024 Uiso 1 1 calc R U . . .
C03Z C 0.67723(13) 0.46593(12) 0.69377(7) 0.0232(5) Uani 1 1 d . . . . .
H44 H 0.6453 0.4961 0.6792 0.028 Uiso 1 1 calc R U . . .
C040 C 1.01024(14) 0.70789(11) 0.75400(7) 0.0224(5) Uani 1 1 d . . . . .
H45 H 0.9898 0.6665 0.7618 0.027 Uiso 1 1 calc R U . . .
C041 C 0.99039(13) 0.76095(11) 0.66918(6) 0.0208(5) Uani 1 1 d . . . . .
H46 H 0.9619 0.7410 0.6448 0.025 Uiso 1 1 calc R U . . .
C042 C 0.59075(13) 0.42445(11) 0.82192(6) 0.0201(5) Uani 1 1 d . . . . .
C043 C 0.04379(13) -0.05175(11) 0.72528(6) 0.0205(5) Uani 1 1 d . . . . .
H47 H 0.0088 -0.0853 0.7317 0.025 Uiso 1 1 calc R U . . .
C044 C 0.26763(15) 0.64044(12) 0.52935(6) 0.0255(5) Uani 1 1 d . . . . .
C045 C 1.30364(14) 0.95636(12) 0.64736(7) 0.0229(5) Uani 1 1 d . . . . .
C046 C 0.89365(14) 0.31310(11) 0.74743(6) 0.0208(5) Uani 1 1 d . . . . .
C047 C 0.63558(14) 0.95148(12) 0.77194(7) 0.0228(5) Uani 1 1 d . . . . .
H48 H 0.6046 0.9658 0.7888 0.027 Uiso 1 1 calc R U . . .
C048 C 0.88868(13) 0.03082(12) 0.76517(6) 0.0220(5) Uani 1 1 d . . . . .
H49 H 0.9267 0.0014 0.7743 0.026 Uiso 1 1 calc R U . . .
C049 C 0.83094(14) 0.80010(11) 0.84871(6) 0.0213(5) Uani 1 1 d . . . . .
C04A C 0.62485(14) 0.97407(12) 0.73209(6) 0.0229(5) Uani 1 1 d . . . . .
H50 H 0.5863 1.0029 0.7229 0.027 Uiso 1 1 calc R U . . .
C04B C 0.15788(15) 0.11500(12) 0.92177(7) 0.0263(5) Uani 1 1 d . . . . .
H51 H 0.2047 0.1463 0.9275 0.032 Uiso 1 1 calc R U . . .
H52 H 0.1198 0.1351 0.9016 0.032 Uiso 1 1 calc R U . . .
C04C C 0.59824(15) 0.53939(12) 0.41550(7) 0.0258(5) Uani 1 1 d . . . . .
C04D C 0.96431(15) 0.83209(13) 0.91762(7) 0.0273(5) Uani 1 1 d . . . . .
H53 H 1.0005 0.8252 0.9006 0.033 Uiso 1 1 calc R U . . .
H54 H 0.9501 0.8788 0.9148 0.033 Uiso 1 1 calc R U . . .
C04E C 0.68861(14) 0.20816(12) 0.64903(7) 0.0250(5) Uani 1 1 d . . . . .
C04F C 0.70386(13) 0.18701(11) 0.68270(6) 0.0206(5) Uani 1 1 d . . . . .
C04G C 1.06701(13) 0.76677(11) 0.67314(6) 0.0206(5) Uani 1 1 d . . . . .
H55 H 1.0846 0.7497 0.6514 0.025 Uiso 1 1 calc R U . . .
C04H C 0.60559(16) 0.32010(12) 0.60286(7) 0.0291(6) Uani 1 1 d . . . . .
H56 H 0.6487 0.3547 0.6122 0.035 Uiso 1 1 calc R U . . .
H57 H 0.5793 0.3319 0.5762 0.035 Uiso 1 1 calc R U . . .
C04I C 0.34235(16) 0.44611(12) 0.40799(7) 0.0307(6) Uani 1 1 d . . . . .
H58 H 0.3323 0.4125 0.3872 0.037 Uiso 1 1 calc R U . . .
C04J C 0.76107(14) 0.93034(11) 0.62074(6) 0.0221(5) Uani 1 1 d . . . . .
C04K C 0.83779(14) 0.53191(12) 0.80015(7) 0.0249(5) Uani 1 1 d . . . . .
H59 H 0.8693 0.5006 0.8139 0.030 Uiso 1 1 calc R U . . .
C04L C 0.08874(13) 0.01482(11) 0.67481(6) 0.0213(5) Uani 1 1 d . . . . .
H60 H 0.0841 0.0256 0.6481 0.026 Uiso 1 1 calc R U . . .
C04M C 0.03782(14) -0.03421(12) 0.68458(7) 0.0238(5) Uani 1 1 d . . . . .
H61 H -0.0012 -0.0564 0.6645 0.029 Uiso 1 1 calc R U . . .
C04N C 0.95416(15) 0.29668(12) 0.74039(6) 0.0265(6) Uani 1 1 d . . . . .
C04O C 0.41426(15) 0.47928(11) 0.41979(6) 0.0248(5) Uani 1 1 d . . . . .
H62 H 0.4531 0.4679 0.4071 0.030 Uiso 1 1 calc R U . . .
C04P C 0.90853(14) 0.56999(12) 0.66658(7) 0.0252(5) Uani 1 1 d . . . . .
C04Q C 0.56837(14) 0.71155(12) 0.76151(6) 0.0224(5) Uani 1 1 d . . . . .
C04R C 0.48320(15) 0.75971(12) 0.82397(7) 0.0261(5) Uani 1 1 d . . . . .
H63 H 0.4339 0.7738 0.8275 0.031 Uiso 1 1 calc R U . . .
H64 H 0.4920 0.7176 0.8380 0.031 Uiso 1 1 calc R U . . .
C04S C 1.18064(15) 0.54377(12) 1.08863(7) 0.0284(6) Uani 1 1 d . . . . .
H65 H 1.1912 0.5793 1.1083 0.034 Uiso 1 1 calc R U . . .
C04T C 1.37304(15) 0.23660(13) 0.97276(7) 0.0294(6) Uani 1 1 d . . . . .
H66 H 1.3858 0.2364 1.0019 0.035 Uiso 1 1 calc R U . . .
H67 H 1.3299 0.2023 0.9631 0.035 Uiso 1 1 calc R U . . .
C04U C 0.52376(14) 0.55695(12) 0.83368(7) 0.0278(5) Uani 1 1 d . . . . .
H68 H 0.5280 0.5626 0.8060 0.033 Uiso 1 1 calc R U . . .
H69 H 0.4764 0.5756 0.8368 0.033 Uiso 1 1 calc R U . . .
C04V C 1.46429(14) 1.04840(12) 0.77535(7) 0.0260(5) Uani 1 1 d . . . . .
H70 H 1.5001 1.0818 0.7694 0.031 Uiso 1 1 calc R U . . .
C04W C 0.62834(16) 0.41914(12) 0.36543(7) 0.0314(6) Uani 1 1 d . . . . .
H71 H 0.6497 0.4067 0.3426 0.038 Uiso 1 1 calc R U . . .
H72 H 0.6620 0.4039 0.3894 0.038 Uiso 1 1 calc R U . . .
C04X C 0.90896(15) 0.47275(12) 1.06790(7) 0.0257(5) Uani 1 1 d . . . . .
C04Y C 0.67086(15) 0.08481(13) 0.94774(6) 0.0286(6) Uani 1 1 d . . . . .
H73 H 0.6686 0.0651 0.9733 0.034 Uiso 1 1 calc R U . . .
H74 H 0.6937 0.1318 0.9534 0.034 Uiso 1 1 calc R U . . .
C04Z C 1.22769(14) 0.46656(12) 1.04507(7) 0.0241(5) Uani 1 1 d . . . . .
H75 H 1.2687 0.4509 1.0356 0.029 Uiso 1 1 calc R U . . .
C050 C 0.56039(15) 0.54756(12) 0.32652(6) 0.0267(5) Uani 1 1 d . . . . .
H76 H 0.5089 0.5401 0.3318 0.032 Uiso 1 1 calc R U . . .
H77 H 0.5723 0.5967 0.3257 0.032 Uiso 1 1 calc R U . . .
C051 C 0.45767(15) 0.82127(12) 0.74135(7) 0.0280(6) Uani 1 1 d . . . . .
H78 H 0.4121 0.8390 0.7478 0.034 Uiso 1 1 calc R U . . .
H79 H 0.5011 0.8553 0.7514 0.034 Uiso 1 1 calc R U . . .
C052 C 0.26428(14) -0.00421(12) 0.93418(6) 0.0235(5) Uani 1 1 d . . . . .
H80 H 0.2529 -0.0100 0.9605 0.028 Uiso 1 1 calc R U . . .
H81 H 0.2703 -0.0493 0.9234 0.028 Uiso 1 1 calc R U . . .
C053 C 0.53625(15) 0.44861(13) 0.89856(7) 0.0274(5) Uani 1 1 d . . . . .
H82 H 0.5778 0.4822 0.9120 0.033 Uiso 1 1 calc R U . . .
H83 H 0.4905 0.4573 0.9084 0.033 Uiso 1 1 calc R U . . .
C054 C 0.90167(16) 0.68165(12) 0.89432(7) 0.0297(6) Uani 1 1 d . . . . .
H84 H 0.9269 0.6683 0.9208 0.036 Uiso 1 1 calc R U . . .
H85 H 0.8542 0.6518 0.8857 0.036 Uiso 1 1 calc R U . . .
C055 C 1.46928(15) 1.02987(12) 0.81563(7) 0.0285(6) Uani 1 1 d . . . . .
H86 H 1.5083 1.0513 0.8360 0.034 Uiso 1 1 calc R U . . .
C056 C 0.80666(14) 0.77509(12) 0.93339(6) 0.0259(5) Uani 1 1 d . . . . .
H87 H 0.8318 0.7602 0.9595 0.031 Uiso 1 1 calc R U . . .
H88 H 0.7957 0.8224 0.9368 0.031 Uiso 1 1 calc R U . . .
C057 C 1.41717(14) 0.98067(12) 0.82491(7) 0.0255(5) Uani 1 1 d . . . . .
H89 H 1.4210 0.9693 0.8515 0.031 Uiso 1 1 calc R U . . .
C058 C 1.34545(16) 0.88002(14) 0.57936(7) 0.0332(6) Uani 1 1 d . . . . .
H90 H 1.3919 0.8668 0.5972 0.040 Uiso 1 1 calc R U . . .
H91 H 1.3030 0.8468 0.5814 0.040 Uiso 1 1 calc R U . . .
C059 C 0.67833(17) -0.09141(14) 0.95015(8) 0.0369(6) Uani 1 1 d . . . . .
H92 H 0.6580 -0.1381 0.9426 0.055 Uiso 1 1 calc R U . . .
H93 H 0.7249 -0.0908 0.9708 0.055 Uiso 1 1 calc R U . . .
H94 H 0.6408 -0.0675 0.9601 0.055 Uiso 1 1 calc R U . . .
C05A C 0.59172(16) 0.59837(13) 0.86120(7) 0.0321(6) Uani 1 1 d . . . . .
H95 H 0.5916 0.6458 0.8546 0.048 Uiso 1 1 calc R U . . .
H96 H 0.5875 0.5943 0.8886 0.048 Uiso 1 1 calc R U . . .
H97 H 0.6392 0.5813 0.8578 0.048 Uiso 1 1 calc R U . . .
C05B C 0.41790(14) 0.42059(12) 0.81836(7) 0.0256(5) Uani 1 1 d . . . . .
H98 H 0.4147 0.4145 0.7897 0.031 Uiso 1 1 calc R U . . .
H99 H 0.4116 0.3754 0.8289 0.031 Uiso 1 1 calc R U . . .
C05C C 0.09236(15) -0.03168(13) 0.89118(7) 0.0298(6) Uani 1 1 d . . . . .
H100 H 0.1048 -0.0740 0.8796 0.036 Uiso 1 1 calc R U . . .
H101 H 0.0794 -0.0419 0.9167 0.036 Uiso 1 1 calc R U . . .
C05D C 0.18411(15) 0.65932(13) 0.59745(7) 0.0274(5) Uani 1 1 d . . . . .
H102 H 0.1331 0.6622 0.6029 0.033 Uiso 1 1 calc R U . . .
H103 H 0.2016 0.6157 0.6068 0.033 Uiso 1 1 calc R U . . .
C05E C 0.39845(15) 0.67126(13) 0.74861(7) 0.0293(6) Uani 1 1 d . . . . .
H104 H 0.4004 0.6598 0.7210 0.035 Uiso 1 1 calc R U . . .
H105 H 0.4092 0.6308 0.7639 0.035 Uiso 1 1 calc R U . . .
C05F C 0.29601(15) 0.51117(12) 0.45747(7) 0.0277(6) Uani 1 1 d . . . . .
H106 H 0.2561 0.5207 0.4699 0.033 Uiso 1 1 calc R U . . .
C05G C 0.28287(16) 0.46212(13) 0.42697(7) 0.0334(6) Uani 1 1 d . . . . .
H107 H 0.2338 0.4389 0.4186 0.040 Uiso 1 1 calc R U . . .
C05H C 0.10117(15) 0.59068(12) 0.51506(7) 0.0291(6) Uani 1 1 d . . . . .
H108 H 0.0509 0.6007 0.5193 0.035 Uiso 1 1 calc R U . . .
H109 H 0.0989 0.5919 0.4864 0.035 Uiso 1 1 calc R U . . .
C05I C 0.83564(15) 0.04752(14) 0.95792(7) 0.0312(6) Uani 1 1 d . . . . .
H110 H 0.8547 0.0956 0.9589 0.037 Uiso 1 1 calc R U . . .
H111 H 0.8311 0.0361 0.9849 0.037 Uiso 1 1 calc R U . . .
C05J C 1.32319(15) 0.32781(13) 0.90111(7) 0.0296(6) Uani 1 1 d . . . . .
H112 H 1.3037 0.3717 0.8939 0.036 Uiso 1 1 calc R U . . .
H113 H 1.3719 0.3265 0.8928 0.036 Uiso 1 1 calc R U . . .
C05K C 0.69649(16) -0.05609(13) 0.91344(7) 0.0311(6) Uani 1 1 d . . . . .
H114 H 0.6494 -0.0581 0.8926 0.037 Uiso 1 1 calc R U . . .
H115 H 0.7334 -0.0814 0.9032 0.037 Uiso 1 1 calc R U . . .
C05L C 0.14916(16) 0.74598(13) 0.52295(8) 0.0345(6) Uani 1 1 d . . . . .
H116 H 0.1926 0.7799 0.5330 0.041 Uiso 1 1 calc R U . . .
H117 H 0.1396 0.7441 0.4938 0.041 Uiso 1 1 calc R U . . .
C05M C 0.54734(17) 0.81539(15) 0.84363(7) 0.0391(7) Uani 1 1 d . . . . .
H118 H 0.5470 0.8218 0.8716 0.059 Uiso 1 1 calc R U . . .
H119 H 0.5967 0.8015 0.8411 0.059 Uiso 1 1 calc R U . . .
H120 H 0.5385 0.8577 0.8305 0.059 Uiso 1 1 calc R U . . .
C05N C 0.74442(15) 0.48834(13) 1.07289(7) 0.0298(6) Uani 1 1 d . . . . .
H121 H 0.7107 0.4828 1.0917 0.036 Uiso 1 1 calc R U . . .
H122 H 0.7342 0.5309 1.0596 0.036 Uiso 1 1 calc R U . . .
C05O C 0.65772(16) 0.93579(14) 0.53654(7) 0.0346(6) Uani 1 1 d . . . . .
H123 H 0.6599 0.9462 0.5091 0.042 Uiso 1 1 calc R U . . .
H124 H 0.6481 0.8863 0.5373 0.042 Uiso 1 1 calc R U . . .
C05P C 1.06038(16) 0.18420(13) 0.75933(8) 0.0329(6) Uani 1 1 d . . . . .
H125 H 1.0179 0.1514 0.7460 0.039 Uiso 1 1 calc R U . . .
H126 H 1.1078 0.1676 0.7547 0.039 Uiso 1 1 calc R U . . .
C05Q C 0.34083(15) 0.03999(14) 0.93922(8) 0.0358(6) Uani 1 1 d . . . . .
H127 H 0.3810 0.0184 0.9567 0.054 Uiso 1 1 calc R U . . .
H128 H 0.3536 0.0450 0.9134 0.054 Uiso 1 1 calc R U . . .
H129 H 0.3362 0.0844 0.9507 0.054 Uiso 1 1 calc R U . . .
C05R C 1.39973(16) 0.85745(14) 0.96287(7) 0.0332(6) Uani 1 1 d . . . . .
H130 H 1.3702 0.8952 0.9676 0.040 Uiso 1 1 calc R U . . .
H131 H 1.4108 0.8326 0.9874 0.040 Uiso 1 1 calc R U . . .
C05S C 0.83148(16) 0.92631(15) 0.54767(7) 0.0355(6) Uani 1 1 d . . . . .
H132 H 0.8115 0.8804 0.5367 0.043 Uiso 1 1 calc R U . . .
H133 H 0.8383 0.9537 0.5252 0.043 Uiso 1 1 calc R U . . .
C05T C 1.23747(15) 0.99742(13) 0.56369(7) 0.0321(6) Uani 1 1 d . . . . .
H134 H 1.2282 1.0418 0.5741 0.039 Uiso 1 1 calc R U . . .
H135 H 1.2483 1.0037 0.5373 0.039 Uiso 1 1 calc R U . . .
C05U C 0.13157(17) 0.27790(13) 0.58391(7) 0.0333(6) Uani 1 1 d . . . . .
H136 H 0.0813 0.2706 0.5907 0.040 Uiso 1 1 calc R U . . .
H137 H 0.1671 0.3019 0.6068 0.040 Uiso 1 1 calc R U . . .
C05V C 0.87697(16) 0.58737(13) 1.12228(7) 0.0332(6) Uani 1 1 d . . . . .
H138 H 0.8687 0.6174 1.0999 0.040 Uiso 1 1 calc R U . . .
H139 H 0.8433 0.5994 1.1397 0.040 Uiso 1 1 calc R U . . .
C05W C 0.55877(15) 0.37683(13) 0.91062(7) 0.0265(5) Uani 1 1 d . . . . .
H140 H 0.5680 0.3745 0.9393 0.040 Uiso 1 1 calc R U . . .
H141 H 0.5175 0.3431 0.8982 0.040 Uiso 1 1 calc R U . . .
H142 H 0.6050 0.3680 0.9018 0.040 Uiso 1 1 calc R U . . .
C05X C 0.55880(17) 0.51461(15) 0.28468(7) 0.0390(7) Uani 1 1 d . . . . .
H143 H 0.5210 0.5345 0.2647 0.059 Uiso 1 1 calc R U . . .
H144 H 0.6090 0.5228 0.2786 0.059 Uiso 1 1 calc R U . . .
H145 H 0.5454 0.4660 0.2847 0.059 Uiso 1 1 calc R U . . .
C05Y C 1.24153(15) 0.51859(12) 1.07405(7) 0.0293(6) Uani 1 1 d . . . . .
H146 H 1.2920 0.5376 1.0843 0.035 Uiso 1 1 calc R U . . .
C05Z C 0.02144(15) -0.00725(16) 0.86317(8) 0.0391(7) Uani 1 1 d . . . . .
H147 H -0.0210 -0.0422 0.8597 0.059 Uiso 1 1 calc R U . . .
H148 H 0.0076 0.0340 0.8746 0.059 Uiso 1 1 calc R U . . .
H149 H 0.0331 0.0018 0.8375 0.059 Uiso 1 1 calc R U . . .
C060 C 0.56544(18) 0.16850(13) 0.57725(8) 0.0397(7) Uani 1 1 d . . . . .
H150 H 0.5879 0.1259 0.5737 0.048 Uiso 1 1 calc R U . . .
H151 H 0.5338 0.1612 0.5969 0.048 Uiso 1 1 calc R U . . .
C061 C 0.51280(18) 0.18365(15) 0.53734(8) 0.0425(7) Uani 1 1 d . . . . .
H152 H 0.4737 0.1461 0.5290 0.064 Uiso 1 1 calc R U . . .
H153 H 0.4886 0.2249 0.5406 0.064 Uiso 1 1 calc R U . . .
H154 H 0.5430 0.1895 0.5173 0.064 Uiso 1 1 calc R U . . .
C062 C 1.07371(16) 0.55891(14) 0.66359(8) 0.0382(6) Uani 1 1 d . . . . .
H155 H 1.1082 0.5405 0.6483 0.046 Uiso 1 1 calc R U . . .
H156 H 1.0812 0.6086 0.6637 0.046 Uiso 1 1 calc R U . . .
C063 C 0.73152(16) 0.55603(15) 0.37357(8) 0.0411(7) Uani 1 1 d . . . . .
H157 H 0.7344 0.6023 0.3852 0.049 Uiso 1 1 calc R U . . .
H158 H 0.7671 0.5307 0.3922 0.049 Uiso 1 1 calc R U . . .
C064 C 1.41847(15) 0.39252(14) 0.98122(8) 0.0341(6) Uani 1 1 d . . . . .
H159 H 1.4642 0.3882 0.9705 0.041 Uiso 1 1 calc R U . . .
H160 H 1.3997 0.4366 0.9737 0.041 Uiso 1 1 calc R U . . .
C065 C 0.11620(16) 0.51748(13) 0.52858(8) 0.0339(6) Uani 1 1 d . . . . .
H161 H 0.0757 0.4853 0.5136 0.051 Uiso 1 1 calc R U . . .
H162 H 0.1652 0.5064 0.5238 0.051 Uiso 1 1 calc R U . . .
H163 H 0.1170 0.5152 0.5568 0.051 Uiso 1 1 calc R U . . .
C066 C 1.44255(16) 0.21682(14) 0.95694(8) 0.0367(6) Uani 1 1 d . . . . .
H164 H 1.4554 0.1722 0.9659 0.055 Uiso 1 1 calc R U . . .
H165 H 1.4300 0.2158 0.9281 0.055 Uiso 1 1 calc R U . . .
H166 H 1.4860 0.2500 0.9669 0.055 Uiso 1 1 calc R U . . .
C067 C 1.12789(17) 0.33418(14) 0.76023(9) 0.0387(7) Uani 1 1 d . . . . .
H167 H 1.1182 0.3783 0.7487 0.046 Uiso 1 1 calc R U . . .
H168 H 1.1279 0.3387 0.7886 0.046 Uiso 1 1 calc R U . . .
C068 C 1.39118(19) 0.72252(14) 0.91379(8) 0.0424(7) Uani 1 1 d . . . . .
H169 H 1.4407 0.7389 0.9083 0.051 Uiso 1 1 calc R U . . .
H170 H 1.4016 0.6983 0.9386 0.051 Uiso 1 1 calc R U . . .
C069 C 0.91120(17) 0.92146(16) 0.57480(8) 0.0407(7) Uani 1 1 d . . . . .
H171 H 0.9443 0.9018 0.5596 0.061 Uiso 1 1 calc R U . . .
H172 H 0.9332 0.9666 0.5852 0.061 Uiso 1 1 calc R U . . .
H173 H 0.9063 0.8929 0.5967 0.061 Uiso 1 1 calc R U . . .
C06A C 0.23918(17) 0.71715(14) 0.62178(7) 0.0354(6) Uani 1 1 d . . . . .
H174 H 0.2401 0.7130 0.6499 0.053 Uiso 1 1 calc R U . . .
H175 H 0.2904 0.7141 0.6173 0.053 Uiso 1 1 calc R U . . .
H176 H 0.2217 0.7607 0.6134 0.053 Uiso 1 1 calc R U . . .
C06B C 0.35187(15) 0.46152(14) 0.82492(9) 0.0384(6) Uani 1 1 d . . . . .
H177 H 0.3032 0.4376 0.8117 0.058 Uiso 1 1 calc R U . . .
H178 H 0.3539 0.4668 0.8532 0.058 Uiso 1 1 calc R U . . .
H179 H 0.3570 0.5060 0.8140 0.058 Uiso 1 1 calc R U . . .
C06C C 0.12697(18) 0.10769(15) 0.96033(7) 0.0397(7) Uani 1 1 d . . . . .
H180 H 0.1168 0.1520 0.9697 0.060 Uiso 1 1 calc R U . . .
H181 H 0.0800 0.0777 0.9547 0.060 Uiso 1 1 calc R U . . .
H182 H 0.1649 0.0888 0.9807 0.060 Uiso 1 1 calc R U . . .
C06D C 0.31629(16) 0.68862(15) 0.74940(8) 0.0387(6) Uani 1 1 d . . . . .
H317 H 0.2800 0.6501 0.7384 0.058 Uiso 1 1 calc R U . . .
H318 H 0.3130 0.6988 0.7767 0.058 Uiso 1 1 calc R U . . .
H319 H 0.3043 0.7279 0.7337 0.058 Uiso 1 1 calc R U . . .
C06E C 0.09211(17) 0.13754(14) 0.53701(7) 0.0373(7) Uani 1 1 d . . . . .
H183 H 0.0800 0.1620 0.5124 0.045 Uiso 1 1 calc R U . . .
H184 H 0.1139 0.0957 0.5309 0.045 Uiso 1 1 calc R U . . .
C06F C 0.72273(18) 0.42881(14) 1.04101(8) 0.0419(7) Uani 1 1 d . . . . .
H185 H 0.6692 0.4288 1.0277 0.063 Uiso 1 1 calc R U . . .
H186 H 0.7545 0.4344 1.0217 0.063 Uiso 1 1 calc R U . . .
H187 H 0.7309 0.3861 1.0538 0.063 Uiso 1 1 calc R U . . .
C06G C 1.48202(17) 1.01291(18) 0.63340(9) 0.0500(8) Uani 1 1 d . . . . .
H188 H 1.5238 1.0478 0.6344 0.075 Uiso 1 1 calc R U . . .
H189 H 1.4700 1.0103 0.6595 0.075 Uiso 1 1 calc R U . . .
H190 H 1.4971 0.9694 0.6257 0.075 Uiso 1 1 calc R U . . .
C06H C 0.73012(16) 0.73080(14) 0.91856(8) 0.0371(6) Uani 1 1 d . . . . .
H191 H 0.6981 0.7351 0.9376 0.056 Uiso 1 1 calc R U . . .
H192 H 0.7040 0.7459 0.8930 0.056 Uiso 1 1 calc R U . . .
H193 H 0.7402 0.6836 0.9157 0.056 Uiso 1 1 calc R U . . .
C06I C 0.58819(17) 0.08620(16) 0.92318(8) 0.0420(7) Uani 1 1 d . . . . .
H194 H 0.5593 0.1124 0.9379 0.063 Uiso 1 1 calc R U . . .
H195 H 0.5892 0.1070 0.8981 0.063 Uiso 1 1 calc R U . . .
H196 H 0.5640 0.0401 0.9180 0.063 Uiso 1 1 calc R U . . .
C06J C 1.04857(17) 0.25733(16) 0.68077(8) 0.0413(7) Uani 1 1 d . . . . .
H197 H 1.0464 0.3020 0.6691 0.050 Uiso 1 1 calc R U . . .
H198 H 1.0971 0.2400 0.6784 0.050 Uiso 1 1 calc R U . . .
C06K C 0.44524(19) 0.81429(16) 0.69553(8) 0.0442(8) Uani 1 1 d . . . . .
H199 H 0.4361 0.8582 0.6843 0.066 Uiso 1 1 calc R U . . .
H200 H 0.4905 0.7983 0.6885 0.066 Uiso 1 1 calc R U . . .
H201 H 0.4013 0.7820 0.6849 0.066 Uiso 1 1 calc R U . . .
C06L C 1.47599(18) 0.88701(17) 0.95422(9) 0.0480(8) Uani 1 1 d . . . . .
H202 H 1.5037 0.9165 0.9766 0.072 Uiso 1 1 calc R U . . .
H203 H 1.5065 0.8503 0.9502 0.072 Uiso 1 1 calc R U . . .
H204 H 1.4659 0.9129 0.9304 0.072 Uiso 1 1 calc R U . . .
C06M C 1.41077(17) 1.03064(15) 0.60269(8) 0.0407(7) Uani 1 1 d . . . . .
H205 H 1.4241 1.0344 0.5767 0.049 Uiso 1 1 calc R U . . .
H206 H 1.3970 1.0752 0.6104 0.049 Uiso 1 1 calc R U . . .
C06N C 1.26590(17) 0.27096(15) 0.87761(7) 0.0385(7) Uani 1 1 d . . . . .
H207 H 1.2595 0.2774 0.8493 0.058 Uiso 1 1 calc R U . . .
H208 H 1.2852 0.2272 0.8838 0.058 Uiso 1 1 calc R U . . .
H209 H 1.2169 0.2725 0.8849 0.058 Uiso 1 1 calc R U . . .
C06O C 0.54887(19) 0.37993(14) 0.36037(8) 0.0430(7) Uani 1 1 d . . . . .
H210 H 0.5538 0.3315 0.3585 0.065 Uiso 1 1 calc R U . . .
H211 H 0.5275 0.3904 0.3831 0.065 Uiso 1 1 calc R U . . .
H212 H 0.5152 0.3932 0.3363 0.065 Uiso 1 1 calc R U . . .
C06P C 0.94460(19) 0.55442(16) 0.58386(8) 0.0336(10) Uani 0.885(7) 1 d . . P A 1
H213 H 0.9840 0.5405 0.5703 0.040 Uiso 0.885(7) 1 calc R U P A 1
H214 H 0.8963 0.5280 0.5712 0.040 Uiso 0.885(7) 1 calc R U P A 1
C06Q C 0.9536(2) 0.66863(16) 0.86586(10) 0.0493(8) Uani 1 1 d . . . . .
H215 H 0.9632 0.6210 0.8658 0.074 Uiso 1 1 calc R U . . .
H216 H 0.9288 0.6800 0.8392 0.074 Uiso 1 1 calc R U . . .
H217 H 1.0018 0.6966 0.8744 0.074 Uiso 1 1 calc R U . . .
C06R C 0.07735(17) 0.76901(15) 0.53590(11) 0.0509(8) Uani 1 1 d . . . . .
H218 H 0.0665 0.8132 0.5256 0.076 Uiso 1 1 calc R U . . .
H219 H 0.0338 0.7362 0.5255 0.076 Uiso 1 1 calc R U . . .
H220 H 0.0868 0.7720 0.5647 0.076 Uiso 1 1 calc R U . . .
C06S C 0.95088(19) 0.43463(15) 0.63670(9) 0.0469(7) Uani 1 1 d . . . . .
H221 H 0.9666 0.4186 0.6637 0.056 Uiso 1 1 calc R U . . .
H222 H 0.8955 0.4231 0.6276 0.056 Uiso 1 1 calc R U . . .
C06T C 1.00532(18) 0.82389(17) 0.96138(8) 0.0500(8) Uani 1 1 d . . . . .
H223 H 1.0501 0.8565 0.9685 0.075 Uiso 1 1 calc R U . . .
H224 H 0.9706 0.8319 0.9786 0.075 Uiso 1 1 calc R U . . .
H225 H 1.0210 0.7782 0.9644 0.075 Uiso 1 1 calc R U . . .
C06U C 0.72129(19) 0.24623(15) 0.56723(7) 0.0430(7) Uani 1 1 d . . . . .
H226 H 0.7428 0.2026 0.5651 0.052 Uiso 1 1 calc R U . . .
H227 H 0.6966 0.2581 0.5403 0.052 Uiso 1 1 calc R U . . .
C06V C 1.20745(17) 0.31550(16) 0.75557(10) 0.0468(7) Uani 1 1 d . . . . .
H228 H 1.2464 0.3505 0.7688 0.070 Uiso 1 1 calc R U . . .
H229 H 1.2178 0.2723 0.7674 0.070 Uiso 1 1 calc R U . . .
H230 H 1.2081 0.3119 0.7275 0.070 Uiso 1 1 calc R U . . .
C06W C 0.01744(19) 0.11839(18) 0.55045(9) 0.0540(9) Uani 1 1 d . . . . .
H231 H -0.0178 0.0906 0.5296 0.081 Uiso 1 1 calc R U . . .
H232 H 0.0284 0.0930 0.5744 0.081 Uiso 1 1 calc R U . . .
H233 H -0.0055 0.1594 0.5558 0.081 Uiso 1 1 calc R U . . .
C06X C 0.26017(18) 0.20143(17) 0.55746(9) 0.0463(8) Uani 1 1 d . . . . .
H234 H 0.2744 0.1560 0.5516 0.056 Uiso 1 1 calc R U . . .
H235 H 0.2517 0.2254 0.5325 0.056 Uiso 1 1 calc R U . . .
C06Y C 1.16412(17) 0.94918(16) 0.55914(10) 0.0510(8) Uani 1 1 d . . . . .
H236 H 1.1221 0.9682 0.5414 0.077 Uiso 1 1 calc R U . . .
H237 H 1.1720 0.9053 0.5481 0.077 Uiso 1 1 calc R U . . .
H238 H 1.1519 0.9435 0.5850 0.077 Uiso 1 1 calc R U . . .
C06Z C 0.9817(2) 0.2087(2) 0.65683(9) 0.0609(10) Uani 1 1 d . . . . .
H239 H 0.9855 0.2055 0.6292 0.091 Uiso 1 1 calc R U . . .
H240 H 0.9841 0.1640 0.6678 0.091 Uiso 1 1 calc R U . . .
H241 H 0.9334 0.2260 0.6585 0.091 Uiso 1 1 calc R U . . .
C070 C 0.93500(19) 0.62877(16) 0.57673(8) 0.0453(7) Uani 1 1 d . . . . .
H242 H 0.9211 0.6351 0.5483 0.068 Uiso 0.885(7) 1 calc R U P A 1
H243 H 0.8949 0.6431 0.5891 0.068 Uiso 0.885(7) 1 calc R U P A 1
H244 H 0.9828 0.6557 0.5882 0.068 Uiso 0.885(7) 1 calc R U P A 1
H245 H 0.9569 0.6583 0.5593 0.068 Uiso 0.115(7) 1 calc R U P A 2
H246 H 0.8960 0.5962 0.5609 0.068 Uiso 0.115(7) 1 calc R U P A 2
H247 H 0.9121 0.6559 0.5941 0.068 Uiso 0.115(7) 1 calc R U P A 2
C071 C 0.86433(19) 0.43631(16) 1.14430(8) 0.0450(8) Uani 1 1 d . . . . .
H248 H 0.8472 0.3898 1.1335 0.054 Uiso 1 1 calc R U . . .
H249 H 0.9195 0.4382 1.1557 0.054 Uiso 1 1 calc R U . . .
C072 C 1.09564(18) 0.53635(18) 0.70689(8) 0.0501(8) Uani 1 1 d . . . . .
H250 H 1.1486 0.5525 0.7185 0.075 Uiso 1 1 calc R U . . .
H251 H 1.0626 0.5553 0.7224 0.075 Uiso 1 1 calc R U . . .
H252 H 1.0895 0.4871 0.7070 0.075 Uiso 1 1 calc R U . . .
C073 C 1.44148(19) 0.39226(18) 1.02654(9) 0.0567(9) Uani 1 1 d . . . . .
H253 H 1.4805 0.4293 1.0365 0.085 Uiso 1 1 calc R U . . .
H254 H 1.3970 0.3979 1.0376 0.085 Uiso 1 1 calc R U . . .
H255 H 1.4616 0.3494 1.0344 0.085 Uiso 1 1 calc R U . . .
C074 C 0.5502(2) 0.32417(16) 0.63029(9) 0.0471(8) Uani 1 1 d . . . . .
H256 H 0.5333 0.3695 0.6304 0.071 Uiso 1 1 calc R U . . .
H257 H 0.5062 0.2913 0.6209 0.071 Uiso 1 1 calc R U . . .
H258 H 0.5757 0.3142 0.6571 0.071 Uiso 1 1 calc R U . . .
C075 C 0.89488(18) 0.00485(17) 0.94574(9) 0.0499(8) Uani 1 1 d . . . . .
H259 H 0.9436 0.0139 0.9647 0.075 Uiso 1 1 calc R U . . .
H260 H 0.8775 -0.0430 0.9454 0.075 Uiso 1 1 calc R U . . .
H261 H 0.9011 0.0166 0.9194 0.075 Uiso 1 1 calc R U . . .
C076 C 0.9930(2) 0.39775(17) 0.60870(9) 0.0548(9) Uani 1 1 d . . . . .
H262 H 0.9806 0.3491 0.6088 0.082 Uiso 1 1 calc R U . . .
H263 H 0.9769 0.4128 0.5818 0.082 Uiso 1 1 calc R U . . .
H264 H 1.0479 0.4083 0.6179 0.082 Uiso 1 1 calc R U . . .
C077 C 0.1245(2) 0.32295(15) 0.54766(9) 0.0554(9) Uani 1 1 d . . . . .
H265 H 0.1063 0.3659 0.5540 0.083 Uiso 1 1 calc R U . . .
H266 H 0.1743 0.3313 0.5412 0.083 Uiso 1 1 calc R U . . .
H267 H 0.0886 0.3000 0.5251 0.083 Uiso 1 1 calc R U . . .
C078 C 1.3566(2) 0.87645(18) 0.53629(8) 0.0535(9) Uani 1 1 d . . . . .
H268 H 1.3670 0.8307 0.5295 0.080 Uiso 1 1 calc R U . . .
H269 H 1.3105 0.8882 0.5182 0.080 Uiso 1 1 calc R U . . .
H270 H 1.3995 0.9082 0.5340 0.080 Uiso 1 1 calc R U . . .
C079 C 0.75973(18) 0.56026(19) 0.33431(10) 0.0572(9) Uani 1 1 d . . . . .
H271 H 0.8116 0.5821 0.3397 0.086 Uiso 1 1 calc R U . . .
H272 H 0.7590 0.5148 0.3228 0.086 Uiso 1 1 calc R U . . .
H273 H 0.7263 0.5865 0.3158 0.086 Uiso 1 1 calc R U . . .
C07A C 1.0637(2) 0.18513(18) 0.80421(9) 0.0546(9) Uani 1 1 d . . . . .
H274 H 1.0703 0.1398 0.8137 0.082 Uiso 1 1 calc R U . . .
H275 H 1.1066 0.2162 0.8180 0.082 Uiso 1 1 calc R U . . .
H276 H 1.0164 0.2000 0.8093 0.082 Uiso 1 1 calc R U . . .
C07B C 0.7670(2) 1.05868(15) 0.57657(9) 0.0551(9) Uani 1 1 d D . . . .
H277 H 0.7587 1.0775 0.5501 0.083 Uiso 0.882(6) 1 calc R U P B 1
H278 H 0.7268 1.0731 0.5893 0.083 Uiso 0.882(6) 1 calc R U P B 1
H279 H 0.7167 1.0763 0.5683 0.083 Uiso 0.118(6) 1 calc R U P B 2
H280 H 0.7872 1.0721 0.6048 0.083 Uiso 0.118(6) 1 calc R U P B 2
C07C C 0.78733(19) 0.30137(19) 0.58483(9) 0.0571(9) Uani 1 1 d . . . . .
H281 H 0.8238 0.3043 0.5678 0.086 Uiso 1 1 calc R U . . .
H282 H 0.7667 0.3449 0.5865 0.086 Uiso 1 1 calc R U . . .
H283 H 0.8129 0.2895 0.6112 0.086 Uiso 1 1 calc R U . . .
C07D C 0.58967(19) 0.96853(17) 0.54683(10) 0.0534(8) Uani 1 1 d . . . . .
H284 H 0.5429 0.9514 0.5281 0.080 Uiso 1 1 calc R U . . .
H285 H 0.5856 0.9575 0.5736 0.080 Uiso 1 1 calc R U . . .
H286 H 0.5974 1.0175 0.5454 0.080 Uiso 1 1 calc R U . . .
C07E C 0.8229(2) 0.45214(17) 1.17789(8) 0.0560(9) Uani 1 1 d . . . . .
H287 H 0.8341 0.4195 1.1984 0.084 Uiso 1 1 calc R U . . .
H288 H 0.8405 0.4976 1.1893 0.084 Uiso 1 1 calc R U . . .
H289 H 0.7680 0.4493 1.1671 0.084 Uiso 1 1 calc R U . . .
C07F C 0.96118(19) 0.60136(19) 1.14574(11) 0.0638(10) Uani 1 1 d . . . . .
H290 H 0.9711 0.6488 1.1548 0.096 Uiso 1 1 calc R U . . .
H291 H 0.9698 0.5730 1.1685 0.096 Uiso 1 1 calc R U . . .
H292 H 0.9954 0.5910 1.1286 0.096 Uiso 1 1 calc R U . . .
C07G C 0.3281(2) 0.2401(2) 0.58752(12) 0.0657(10) Uani 1 1 d . . . . .
H293 H 0.3733 0.2427 0.5764 0.099 Uiso 1 1 calc R U . . .
H294 H 0.3154 0.2857 0.5929 0.099 Uiso 1 1 calc R U . . .
H295 H 0.3381 0.2162 0.6121 0.099 Uiso 1 1 calc R U . . .
C07H C 0.8424(2) 1.08850(18) 0.60036(10) 0.0450(10) Uani 0.882(6) 1 d D . P B 1
H296 H 0.8429 1.1376 0.6020 0.068 Uiso 0.882(6) 1 calc R U P B 1
H297 H 0.8507 1.0714 0.6270 0.068 Uiso 0.882(6) 1 calc R U P B 1
H298 H 0.8828 1.0759 0.5877 0.068 Uiso 0.882(6) 1 calc R U P B 1
C07I C 1.3494(3) 0.67127(17) 0.87970(11) 0.0717(12) Uani 1 1 d . . . . .
H299 H 1.3809 0.6343 0.8779 0.108 Uiso 1 1 calc R U . . .
H300 H 1.3009 0.6534 0.8851 0.108 Uiso 1 1 calc R U . . .
H301 H 1.3401 0.6941 0.8547 0.108 Uiso 1 1 calc R U . . .
C07J C 1.2477(10) 0.7556(6) 0.9331(4) 0.032(3) Uani 0.380(8) 1 d . . P C 2
H302 H 1.2240 0.7223 0.9114 0.039 Uiso 0.380(8) 1 calc R U P C 2
H303 H 1.2605 0.7312 0.9577 0.039 Uiso 0.380(8) 1 calc R U P C 2
C80 C 1.1721(3) 0.7621(3) 0.90385(19) 0.0614(19) Uani 0.620(8) 1 d . . P C 1
H304 H 1.1269 0.7561 0.9149 0.092 Uiso 0.620(8) 1 calc R U P C 1
H305 H 1.1654 0.7969 0.8844 0.092 Uiso 0.620(8) 1 calc R U P C 1
H306 H 1.1796 0.7196 0.8911 0.092 Uiso 0.620(8) 1 calc R U P C 1
C81 C 1.1888(5) 0.8081(4) 0.9377(2) 0.041(2) Uani 0.380(8) 1 d . . P C 2
H307 H 1.1431 0.7842 0.9432 0.062 Uiso 0.380(8) 1 calc R U P C 2
H308 H 1.2117 0.8406 0.9594 0.062 Uiso 0.380(8) 1 calc R U P C 2
H309 H 1.1752 0.8318 0.9132 0.062 Uiso 0.380(8) 1 calc R U P C 2
C82 C 0.8257(10) 1.0924(9) 0.5499(5) 0.017(5) Uani 0.118(6) 1 d D U P B 2
H314 H 0.8304 1.1415 0.5537 0.026 Uiso 0.118(6) 1 calc R U P B 2
H315 H 0.8757 1.0756 0.5583 0.026 Uiso 0.118(6) 1 calc R U P B 2
H316 H 0.8052 1.0798 0.5219 0.026 Uiso 0.118(6) 1 calc R U P B 2
C83 C 1.2428(6) 0.7840(4) 0.9375(3) 0.040(2) Uani 0.620(8) 1 d . . P C 1
H310 H 1.2475 0.7490 0.9573 0.048 Uiso 0.620(8) 1 calc R U P C 1
H311 H 1.2333 0.8261 0.9506 0.048 Uiso 0.620(8) 1 calc R U P C 1
C84 C 0.9847(12) 0.5989(10) 0.5965(5) 0.017(6) Uani 0.115(7) 1 d . U P A 2
H312 H 1.0239 0.6342 0.6103 0.020 Uiso 0.115(7) 1 calc R U P A 2
H313 H 1.0079 0.5752 0.5774 0.020 Uiso 0.115(7) 1 calc R U P A 2

loop_
_atom_site_aniso_label
_atom_site_aniso_U_11
_atom_site_aniso_U_22
_atom_site_aniso_U_33
_atom_site_aniso_U_23
_atom_site_aniso_U_13
_atom_site_aniso_U_12
Si01 0.0250(3) 0.0213(3) 0.0090(3) 0.0006(2) 0.0036(2) 0.0011(2)
Si02 0.0193(3) 0.0244(3) 0.0183(3) -0.0041(2) 0.0078(2) 0.0032(2)
Si03 0.0214(3) 0.0246(3) 0.0087(3) 0.0005(2) 0.0050(2) -0.0006(2)
Si04 0.0262(4) 0.0282(3) 0.0082(3) 0.0010(2) 0.0038(2) 0.0010(3)
Si05 0.0217(3) 0.0257(3) 0.0192(3) -0.0038(2) 0.0098(3) 0.0007(3)
Si06 0.0269(4) 0.0284(4) 0.0215(3) -0.0009(2) 0.0133(3) 0.0085(3)
Si07 0.0282(4) 0.0283(3) 0.0155(3) -0.0058(2) 0.0061(3) 0.0048(3)
Si08 0.0311(4) 0.0298(4) 0.0175(3) -0.0044(2) 0.0108(3) 0.0090(3)
Si09 0.0220(3) 0.0286(3) 0.0157(3) -0.0004(2) 0.0044(2) -0.0030(3)
Si0A 0.0227(3) 0.0234(3) 0.0156(3) -0.0044(2) 0.0088(2) 0.0042(3)
Si0B 0.0408(4) 0.0263(3) 0.0089(3) 0.0014(2) 0.0059(3) 0.0112(3)
Si0C 0.0268(4) 0.0313(4) 0.0132(3) 0.0032(2) 0.0055(3) 0.0013(3)
Si0D 0.0278(4) 0.0387(4) 0.0126(3) 0.0009(3) 0.0066(3) 0.0023(3)
Si0E 0.0426(4) 0.0290(4) 0.0121(3) 0.0027(2) 0.0079(3) 0.0005(3)
Si0F 0.0312(4) 0.0396(4) 0.0100(3) 0.0043(3) 0.0080(3) 0.0044(3)
Si0G 0.0331(4) 0.0405(4) 0.0249(3) 0.0029(3) 0.0189(3) 0.0124(3)
C00H 0.0166(11) 0.0150(11) 0.0138(10) -0.0090(8) 0.0026(9) -0.0042(8)
C00I 0.0184(12) 0.0177(11) 0.0099(10) -0.0061(8) 0.0010(8) -0.0059(9)
C00J 0.0168(11) 0.0198(11) 0.0140(10) -0.0077(8) 0.0060(9) -0.0048(9)
C00K 0.0164(11) 0.0171(11) 0.0113(10) -0.0088(8) 0.0024(8) -0.0069(9)
C00L 0.0245(12) 0.0191(11) 0.0063(9) -0.0005(8) 0.0019(9) -0.0004(9)
C00M 0.0228(12) 0.0194(11) 0.0074(9) -0.0002(8) 0.0035(9) 0.0003(9)
C00N 0.0161(11) 0.0163(11) 0.0131(10) -0.0070(8) 0.0037(9) -0.0038(9)
C00O 0.0247(12) 0.0150(11) 0.0111(10) 0.0007(8) 0.0037(9) 0.0027(9)
C00P 0.0203(12) 0.0217(11) 0.0078(9) 0.0011(8) 0.0027(8) 0.0024(9)
C00Q 0.0199(12) 0.0227(12) 0.0126(11) -0.0060(8) 0.0041(9) -0.0004(9)
C00R 0.0174(12) 0.0185(11) 0.0132(10) -0.0053(8) 0.0047(9) 0.0043(9)
C00S 0.0194(12) 0.0175(11) 0.0096(10) -0.0085(8) 0.0034(9) -0.0071(9)
C00T 0.0217(12) 0.0193(11) 0.0084(9) -0.0007(8) 0.0021(9) 0.0017(9)
C00U 0.0180(12) 0.0157(11) 0.0120(10) -0.0082(8) 0.0020(9) -0.0054(9)
C00V 0.0191(12) 0.0211(12) 0.0142(10) -0.0082(8) 0.0067(9) 0.0012(9)
C00W 0.0174(11) 0.0176(11) 0.0099(10) -0.0040(8) 0.0048(8) 0.0017(9)
C00X 0.0184(12) 0.0195(11) 0.0145(10) -0.0081(8) 0.0029(9) -0.0074(9)
C00Y 0.0187(12) 0.0177(11) 0.0127(10) -0.0026(8) 0.0061(9) 0.0035(9)
C00Z 0.0204(12) 0.0160(11) 0.0085(10) -0.0049(8) 0.0005(9) -0.0042(9)
C010 0.0199(12) 0.0191(11) 0.0088(10) -0.0043(8) 0.0019(9) -0.0031(9)
C011 0.0200(12) 0.0158(11) 0.0106(10) -0.0072(8) 0.0031(9) -0.0056(9)
C012 0.0224(13) 0.0220(12) 0.0114(10) -0.0017(8) 0.0038(9) -0.0026(10)
C013 0.0205(12) 0.0175(11) 0.0082(9) 0.0002(8) 0.0025(8) 0.0011(9)
C014 0.0175(11) 0.0197(11) 0.0077(9) -0.0034(8) 0.0035(8) 0.0026(9)
C015 0.0190(12) 0.0215(11) 0.0109(10) 0.0019(8) 0.0055(9) 0.0025(9)
C016 0.0181(12) 0.0191(11) 0.0131(10) -0.0031(8) 0.0015(9) -0.0020(9)
C017 0.0223(12) 0.0183(11) 0.0136(10) 0.0002(8) 0.0054(9) 0.0030(9)
C018 0.0212(12) 0.0169(11) 0.0093(9) -0.0016(8) 0.0026(9) 0.0025(9)
C019 0.0201(12) 0.0180(11) 0.0078(10) -0.0043(8) -0.0006(9) -0.0061(9)
C01A 0.0214(12) 0.0206(11) 0.0093(10) -0.0065(8) 0.0020(9) -0.0024(9)
C01B 0.0178(11) 0.0171(11) 0.0089(9) -0.0036(8) 0.0014(8) -0.0055(9)
C01C 0.0198(12) 0.0161(11) 0.0076(9) -0.0046(8) 0.0031(8) -0.0057(9)
C01D 0.0188(12) 0.0194(11) 0.0089(9) -0.0004(8) 0.0044(9) 0.0023(9)
C01E 0.0196(12) 0.0201(11) 0.0127(10) -0.0060(8) 0.0038(9) -0.0017(9)
C01F 0.0176(11) 0.0152(11) 0.0106(10) -0.0037(8) 0.0050(8) 0.0031(8)
C01G 0.0213(12) 0.0223(12) 0.0089(9) -0.0015(8) 0.0058(9) 0.0014(9)
C01H 0.0181(12) 0.0210(11) 0.0117(10) -0.0078(8) 0.0066(9) -0.0007(9)
C01I 0.0183(12) 0.0166(11) 0.0109(10) -0.0056(8) 0.0024(9) -0.0083(9)
C01J 0.0260(13) 0.0173(11) 0.0104(10) 0.0002(8) 0.0021(9) 0.0011(9)
C01K 0.0196(12) 0.0189(11) 0.0101(10) -0.0034(8) 0.0001(9) -0.0053(9)
C01L 0.0144(11) 0.0183(11) 0.0123(10) -0.0092(8) 0.0045(8) -0.0035(8)
C01M 0.0209(12) 0.0162(11) 0.0088(10) -0.0039(8) 0.0014(9) -0.0027(9)
C01N 0.0172(11) 0.0171(11) 0.0118(10) -0.0087(8) 0.0047(9) -0.0058(9)
C01O 0.0152(11) 0.0188(11) 0.0118(10) -0.0096(8) 0.0058(8) -0.0061(9)
C01P 0.0193(12) 0.0187(11) 0.0086(9) -0.0050(8) 0.0012(8) -0.0068(9)
C01Q 0.0213(12) 0.0213(11) 0.0077(9) -0.0014(8) 0.0043(8) 0.0012(9)
C01R 0.0189(12) 0.0182(11) 0.0118(10) -0.0084(8) 0.0035(9) -0.0024(9)
C01S 0.0181(12) 0.0203(11) 0.0092(10) -0.0045(8) 0.0043(8) 0.0036(9)
C01T 0.0199(12) 0.0248(12) 0.0142(11) -0.0022(9) 0.0045(9) -0.0012(9)
C01U 0.0212(12) 0.0205(11) 0.0096(10) 0.0007(8) 0.0027(9) -0.0016(9)
C01V 0.0209(12) 0.0196(11) 0.0098(10) -0.0027(8) 0.0030(9) -0.0034(9)
C01W 0.0170(11) 0.0211(11) 0.0099(10) -0.0022(8) 0.0030(8) 0.0022(9)
C01X 0.0184(12) 0.0171(11) 0.0109(10) -0.0034(8) 0.0044(9) 0.0015(9)
C01Y 0.0242(13) 0.0206(12) 0.0131(10) -0.0045(8) 0.0024(10) 0.0015(10)
C01Z 0.0290(13) 0.0199(12) 0.0114(10) -0.0037(8) 0.0005(10) 0.0013(10)
C020 0.0194(12) 0.0177(11) 0.0101(10) -0.0055(8) 0.0016(9) -0.0056(9)
C021 0.0219(12) 0.0176(11) 0.0069(9) -0.0015(8) 0.0006(8) -0.0005(9)
C022 0.0229(12) 0.0171(11) 0.0117(10) 0.0012(8) 0.0031(9) -0.0012(9)
C023 0.0174(11) 0.0173(11) 0.0141(11) -0.0028(8) 0.0033(9) -0.0006(9)
C024 0.0195(12) 0.0156(11) 0.0124(10) -0.0078(8) 0.0012(9) -0.0029(9)
C025 0.0191(12) 0.0206(11) 0.0130(10) -0.0066(8) 0.0045(9) -0.0036(9)
C026 0.0200(12) 0.0219(11) 0.0093(10) -0.0011(8) 0.0062(9) 0.0054(9)
C027 0.0242(12) 0.0160(11) 0.0133(10) -0.0056(8) 0.0071(9) -0.0014(9)
C028 0.0175(12) 0.0154(11) 0.0147(10) -0.0042(8) 0.0026(9) -0.0045(9)
C029 0.0174(11) 0.0163(11) 0.0135(10) -0.0047(8) 0.0048(9) 0.0042(9)
C02A 0.0182(12) 0.0184(11) 0.0146(10) -0.0072(8) 0.0052(9) -0.0030(9)
C02B 0.0233(13) 0.0177(11) 0.0134(10) -0.0002(8) 0.0066(9) -0.0007(9)
C02C 0.0165(11) 0.0216(12) 0.0156(10) -0.0050(8) 0.0050(9) -0.0027(9)
C02D 0.0248(14) 0.0298(13) 0.0109(10) -0.0012(9) 0.0036(10) -0.0060(10)
C02E 0.0294(13) 0.0172(11) 0.0092(10) -0.0001(8) 0.0007(9) -0.0027(9)
C02F 0.0207(12) 0.0193(11) 0.0134(10) -0.0057(8) 0.0047(9) -0.0041(9)
C02G 0.0189(12) 0.0166(11) 0.0121(10) -0.0054(8) 0.0043(9) 0.0034(9)
C02H 0.0197(12) 0.0174(11) 0.0154(10) -0.0039(8) 0.0010(9) -0.0049(9)
C02I 0.0182(11) 0.0167(11) 0.0122(10) -0.0052(8) 0.0057(9) 0.0031(9)
C02J 0.0180(12) 0.0226(12) 0.0205(11) -0.0048(9) 0.0060(9) -0.0010(9)
C02K 0.0192(12) 0.0185(11) 0.0169(11) -0.0033(8) 0.0044(9) 0.0011(9)
C02L 0.0195(12) 0.0237(12) 0.0159(10) -0.0024(9) 0.0043(10) -0.0016(10)
C02M 0.0195(12) 0.0213(11) 0.0098(10) 0.0006(8) 0.0061(9) 0.0029(9)
C02N 0.0218(12) 0.0206(12) 0.0139(10) -0.0070(8) 0.0068(9) 0.0003(9)
C02O 0.0219(12) 0.0188(11) 0.0128(10) -0.0020(8) 0.0059(9) -0.0005(9)
C02P 0.0209(12) 0.0183(11) 0.0161(11) -0.0028(8) 0.0039(9) 0.0021(9)
C02Q 0.0230(12) 0.0165(11) 0.0146(10) -0.0032(8) 0.0076(9) 0.0032(9)
C02R 0.0223(12) 0.0224(12) 0.0088(10) -0.0013(8) 0.0030(9) 0.0001(9)
C02S 0.0174(11) 0.0190(11) 0.0136(10) -0.0046(8) 0.0054(9) 0.0049(9)
C02T 0.0204(12) 0.0193(11) 0.0132(11) -0.0046(8) 0.0034(9) -0.0034(9)
C02U 0.0238(12) 0.0212(12) 0.0078(9) 0.0007(8) 0.0031(9) -0.0024(9)
C02V 0.0228(13) 0.0283(13) 0.0132(11) -0.0065(9) 0.0033(9) 0.0024(10)
C02W 0.0229(12) 0.0164(11) 0.0175(11) -0.0085(8) 0.0058(9) 0.0007(9)
C02X 0.0172(11) 0.0162(11) 0.0108(10) -0.0032(8) 0.0050(8) 0.0033(8)
C02Y 0.0193(12) 0.0227(12) 0.0091(10) -0.0043(8) 0.0042(9) 0.0041(9)
C02Z 0.0191(12) 0.0188(11) 0.0112(11) -0.0046(8) 0.0018(9) -0.0018(9)
C030 0.0174(12) 0.0220(12) 0.0160(11) -0.0053(8) 0.0079(9) -0.0055(9)
C031 0.0193(12) 0.0179(11) 0.0154(10) -0.0061(8) 0.0044(9) 0.0026(9)
C032 0.0232(12) 0.0228(12) 0.0115(10) -0.0025(8) 0.0088(9) -0.0021(9)
C033 0.0212(12) 0.0219(12) 0.0136(11) -0.0019(8) 0.0053(9) -0.0010(9)
C034 0.0204(12) 0.0219(12) 0.0125(10) -0.0010(8) 0.0030(9) -0.0028(9)
C035 0.0256(13) 0.0303(13) 0.0170(11) -0.0042(9) 0.0094(10) 0.0045(10)
C036 0.0255(13) 0.0241(12) 0.0120(11) -0.0033(9) 0.0029(9) 0.0019(10)
C037 0.0183(12) 0.0182(11) 0.0170(11) -0.0027(8) 0.0056(9) 0.0039(9)
C038 0.0204(12) 0.0201(11) 0.0109(10) -0.0063(8) 0.0055(9) -0.0025(9)
C039 0.0178(11) 0.0195(11) 0.0103(10) -0.0040(8) 0.0015(9) -0.0040(9)
C03A 0.0233(13) 0.0277(13) 0.0165(11) -0.0025(9) 0.0073(10) -0.0015(10)
C03B 0.0242(13) 0.0234(12) 0.0105(10) 0.0009(8) 0.0039(9) -0.0031(9)
C03C 0.0237(13) 0.0181(11) 0.0217(11) -0.0059(9) 0.0077(10) 0.0029(9)
C03D 0.0184(12) 0.0220(12) 0.0196(11) -0.0032(9) 0.0046(9) 0.0002(9)
C03E 0.0242(13) 0.0282(13) 0.0133(10) -0.0030(9) 0.0088(9) -0.0003(10)
C03F 0.0245(13) 0.0367(14) 0.0159(12) -0.0046(10) 0.0031(10) 0.0014(10)
C03G 0.0291(13) 0.0190(12) 0.0162(11) -0.0056(8) 0.0028(10) 0.0026(10)
C03H 0.0210(12) 0.0226(12) 0.0115(10) -0.0058(8) 0.0032(9) 0.0056(9)
C03I 0.0243(13) 0.0292(13) 0.0126(11) -0.0036(9) 0.0049(9) -0.0009(10)
C03J 0.0264(13) 0.0293(13) 0.0116(10) 0.0000(9) 0.0056(9) 0.0016(10)
C03K 0.0299(13) 0.0207(12) 0.0118(10) 0.0017(8) 0.0028(9) -0.0040(10)
C03L 0.0251(13) 0.0264(12) 0.0145(10) -0.0052(9) 0.0088(9) -0.0008(10)
C03M 0.0258(13) 0.0172(11) 0.0222(11) 0.0003(9) 0.0064(10) 0.0040(9)
C03N 0.0204(12) 0.0218(12) 0.0128(10) 0.0002(8) 0.0055(9) 0.0054(9)
C03O 0.0295(14) 0.0271(13) 0.0131(10) 0.0006(9) 0.0050(10) -0.0043(10)
C03P 0.0309(14) 0.0302(13) 0.0143(11) 0.0015(9) 0.0078(10) -0.0015(10)
C03Q 0.0205(12) 0.0194(11) 0.0112(10) -0.0032(8) 0.0030(9) -0.0020(9)
C03R 0.0197(12) 0.0243(12) 0.0130(10) -0.0021(8) 0.0065(9) -0.0001(9)
C03S 0.0243(13) 0.0191(11) 0.0096(10) -0.0059(8) 0.0050(9) -0.0009(9)
C03T 0.0192(12) 0.0200(12) 0.0167(11) -0.0089(8) 0.0039(9) 0.0055(9)
C03U 0.0247(13) 0.0271(12) 0.0104(10) -0.0031(8) 0.0046(9) -0.0030(10)
C03V 0.0220(12) 0.0226(12) 0.0100(10) -0.0020(8) -0.0003(9) 0.0005(9)
C03W 0.0259(13) 0.0238(12) 0.0090(10) -0.0020(8) 0.0067(9) -0.0006(10)
C03X 0.0190(12) 0.0179(11) 0.0162(11) -0.0073(8) 0.0051(9) 0.0040(9)
C03Y 0.0224(12) 0.0230(12) 0.0107(10) -0.0017(8) -0.0008(9) -0.0008(9)
C03Z 0.0217(13) 0.0252(12) 0.0209(11) 0.0007(9) 0.0024(10) -0.0012(10)
C040 0.0278(14) 0.0186(12) 0.0219(11) 0.0002(9) 0.0086(10) -0.0003(10)
C041 0.0245(13) 0.0224(12) 0.0129(10) -0.0083(8) 0.0014(9) -0.0034(9)
C042 0.0200(12) 0.0235(12) 0.0173(11) -0.0009(9) 0.0056(10) 0.0014(10)
C043 0.0215(12) 0.0177(11) 0.0223(11) -0.0074(9) 0.0078(10) -0.0034(9)
C044 0.0267(14) 0.0324(14) 0.0145(11) -0.0028(9) 0.0023(10) -0.0066(11)
C045 0.0241(13) 0.0252(12) 0.0191(12) -0.0018(9) 0.0052(10) 0.0005(10)
C046 0.0276(14) 0.0245(12) 0.0123(10) -0.0019(8) 0.0083(10) 0.0050(10)
C047 0.0230(13) 0.0281(13) 0.0175(11) -0.0057(9) 0.0067(9) 0.0004(10)
C048 0.0223(12) 0.0257(12) 0.0171(11) -0.0029(9) 0.0022(10) 0.0044(10)
C049 0.0253(13) 0.0239(12) 0.0154(11) -0.0017(9) 0.0070(9) 0.0006(10)
C04A 0.0229(13) 0.0268(13) 0.0178(11) -0.0030(9) 0.0022(10) 0.0025(10)
C04B 0.0287(14) 0.0322(13) 0.0193(11) -0.0021(9) 0.0068(10) 0.0072(11)
C04C 0.0346(14) 0.0266(13) 0.0148(11) -0.0044(9) 0.0029(11) 0.0031(10)
C04D 0.0317(14) 0.0328(14) 0.0166(11) 0.0019(9) 0.0048(10) -0.0015(11)
C04E 0.0321(14) 0.0298(13) 0.0158(12) 0.0012(9) 0.0087(10) 0.0087(10)
C04F 0.0243(13) 0.0257(12) 0.0137(11) 0.0005(9) 0.0074(9) 0.0049(10)
C04G 0.0243(13) 0.0240(12) 0.0133(10) -0.0079(8) 0.0055(9) -0.0001(9)
C04H 0.0453(16) 0.0240(13) 0.0164(11) -0.0011(9) 0.0014(11) 0.0084(11)
C04I 0.0454(17) 0.0226(13) 0.0186(11) -0.0071(9) 0.0005(11) -0.0085(11)
C04J 0.0296(14) 0.0230(12) 0.0133(11) -0.0029(9) 0.0051(9) 0.0002(10)
C04K 0.0288(14) 0.0250(13) 0.0185(11) -0.0005(9) 0.0013(10) 0.0003(10)
C04L 0.0247(13) 0.0266(12) 0.0117(10) -0.0062(9) 0.0027(9) 0.0020(10)
C04M 0.0254(13) 0.0250(12) 0.0176(11) -0.0086(9) 0.0008(10) -0.0042(10)
C04N 0.0350(15) 0.0328(14) 0.0153(11) 0.0016(9) 0.0114(10) 0.0081(11)
C04O 0.0384(15) 0.0203(12) 0.0137(10) -0.0032(9) 0.0038(10) -0.0016(10)
C04P 0.0257(13) 0.0298(13) 0.0225(12) -0.0004(10) 0.0098(11) 0.0050(10)
C04Q 0.0288(14) 0.0284(13) 0.0117(10) -0.0008(9) 0.0086(10) 0.0018(10)
C04R 0.0292(14) 0.0308(13) 0.0214(12) -0.0041(9) 0.0126(10) 0.0036(10)
C04S 0.0371(15) 0.0209(12) 0.0231(12) -0.0081(9) 0.0011(11) -0.0042(11)
C04T 0.0303(14) 0.0337(14) 0.0251(12) 0.0003(10) 0.0073(11) 0.0052(11)
C04U 0.0273(14) 0.0305(13) 0.0278(12) -0.0025(10) 0.0105(11) 0.0055(10)
C04V 0.0247(13) 0.0202(12) 0.0319(13) -0.0099(10) 0.0075(11) -0.0035(10)
C04W 0.0474(17) 0.0310(14) 0.0167(11) -0.0048(9) 0.0061(11) 0.0123(12)
C04X 0.0295(14) 0.0299(13) 0.0183(11) -0.0052(9) 0.0065(11) 0.0047(11)
C04Y 0.0380(15) 0.0367(14) 0.0122(11) -0.0021(9) 0.0088(10) 0.0021(11)
C04Z 0.0205(12) 0.0273(13) 0.0239(12) -0.0016(9) 0.0056(10) -0.0026(10)
C050 0.0326(14) 0.0327(14) 0.0178(11) -0.0006(9) 0.0101(10) 0.0085(11)
C051 0.0314(14) 0.0284(13) 0.0241(12) -0.0024(10) 0.0057(11) 0.0053(11)
C052 0.0282(13) 0.0280(13) 0.0134(10) -0.0015(9) 0.0025(10) 0.0035(10)
C053 0.0261(14) 0.0392(15) 0.0192(11) -0.0060(10) 0.0109(10) 0.0030(11)
C054 0.0451(16) 0.0236(13) 0.0193(12) 0.0002(9) 0.0025(11) 0.0089(11)
C055 0.0270(14) 0.0289(13) 0.0247(12) -0.0135(10) -0.0010(10) -0.0032(11)
C056 0.0343(14) 0.0289(13) 0.0152(11) 0.0019(9) 0.0085(10) -0.0006(10)
C057 0.0276(14) 0.0303(13) 0.0165(11) -0.0098(9) 0.0012(10) 0.0034(11)
C058 0.0368(16) 0.0421(15) 0.0229(13) -0.0018(11) 0.0100(11) 0.0085(12)
C059 0.0421(17) 0.0352(15) 0.0356(14) 0.0048(11) 0.0149(13) -0.0024(12)
C05A 0.0397(16) 0.0336(14) 0.0248(12) -0.0021(10) 0.0145(11) -0.0045(12)
C05B 0.0240(13) 0.0312(13) 0.0231(12) -0.0028(10) 0.0092(10) 0.0028(10)
C05C 0.0309(14) 0.0363(14) 0.0209(12) 0.0069(10) 0.0058(11) -0.0064(11)
C05D 0.0278(14) 0.0355(14) 0.0217(12) 0.0005(10) 0.0118(10) 0.0014(11)
C05E 0.0310(14) 0.0291(13) 0.0285(13) -0.0084(10) 0.0094(11) 0.0038(11)
C05F 0.0261(14) 0.0327(14) 0.0213(12) -0.0027(10) 0.0039(10) -0.0093(10)
C05G 0.0341(15) 0.0331(14) 0.0269(13) -0.0039(11) 0.0009(11) -0.0138(11)
C05H 0.0256(14) 0.0330(14) 0.0257(12) -0.0016(10) 0.0027(10) -0.0066(10)
C05I 0.0340(15) 0.0418(15) 0.0166(11) 0.0058(10) 0.0039(10) 0.0000(12)
C05J 0.0343(15) 0.0344(14) 0.0264(12) 0.0019(10) 0.0180(11) 0.0095(11)
C05K 0.0379(16) 0.0325(14) 0.0222(12) 0.0008(10) 0.0066(11) -0.0004(11)
C05L 0.0420(16) 0.0310(14) 0.0268(13) 0.0054(10) 0.0013(12) -0.0027(12)
C05M 0.0462(18) 0.0488(17) 0.0205(12) -0.0107(11) 0.0083(12) -0.0045(13)
C05N 0.0325(15) 0.0307(14) 0.0287(13) -0.0031(10) 0.0134(11) 0.0008(11)
C05O 0.0440(17) 0.0416(15) 0.0198(12) 0.0053(10) 0.0081(11) 0.0084(12)
C05P 0.0315(15) 0.0278(14) 0.0406(15) 0.0000(11) 0.0101(12) 0.0056(11)
C05Q 0.0285(15) 0.0370(15) 0.0372(15) -0.0021(11) -0.0022(12) 0.0014(11)
C05R 0.0401(16) 0.0464(16) 0.0124(11) -0.0011(10) 0.0019(11) 0.0115(12)
C05S 0.0358(16) 0.0578(18) 0.0120(11) -0.0028(11) 0.0077(11) -0.0065(13)
C05T 0.0357(15) 0.0376(15) 0.0207(12) 0.0026(10) 0.0006(11) 0.0049(12)
C05U 0.0436(17) 0.0294(14) 0.0276(13) 0.0014(10) 0.0094(12) 0.0028(12)
C05V 0.0344(15) 0.0391(15) 0.0267(13) -0.0146(11) 0.0105(11) 0.0023(12)
C05W 0.0254(13) 0.0359(14) 0.0194(11) -0.0017(10) 0.0088(10) 0.0012(10)
C05X 0.0469(17) 0.0566(18) 0.0161(12) 0.0009(11) 0.0071(11) 0.0189(14)
C05Y 0.0258(14) 0.0282(13) 0.0294(13) -0.0072(10) 0.0006(11) -0.0067(10)
C05Z 0.0260(15) 0.0616(19) 0.0270(13) 0.0105(12) 0.0036(11) -0.0095(13)
C060 0.0579(19) 0.0293(14) 0.0260(13) -0.0024(10) -0.0023(13) 0.0011(13)
C061 0.0516(19) 0.0482(17) 0.0238(13) -0.0040(12) 0.0011(13) 0.0025(14)
C062 0.0326(16) 0.0387(16) 0.0494(17) 0.0019(12) 0.0219(13) 0.0056(12)
C063 0.0314(16) 0.0509(17) 0.0408(16) -0.0119(13) 0.0098(13) 0.0028(13)
C064 0.0254(14) 0.0358(15) 0.0423(15) -0.0141(11) 0.0145(12) -0.0040(11)
C065 0.0313(15) 0.0354(15) 0.0337(14) -0.0047(11) 0.0075(11) -0.0033(11)
C066 0.0364(16) 0.0366(15) 0.0397(15) 0.0046(12) 0.0109(12) 0.0111(12)
C067 0.0414(17) 0.0320(15) 0.0471(16) -0.0049(12) 0.0202(13) 0.0032(12)
C068 0.066(2) 0.0355(15) 0.0345(15) 0.0052(12) 0.0279(14) 0.0109(14)
C069 0.0382(17) 0.0596(19) 0.0233(13) 0.0011(12) 0.0055(12) 0.0022(14)
C06A 0.0437(17) 0.0406(16) 0.0204(12) -0.0073(10) 0.0047(11) 0.0051(12)
C06B 0.0246(14) 0.0416(16) 0.0492(16) -0.0067(12) 0.0098(12) 0.0028(12)
C06C 0.0508(18) 0.0541(18) 0.0174(12) 0.0000(11) 0.0073(12) 0.0243(14)
C06D 0.0288(15) 0.0458(17) 0.0400(15) -0.0092(12) 0.0080(12) -0.0027(12)
C06E 0.0513(18) 0.0483(17) 0.0110(11) -0.0027(10) 0.0008(11) 0.0143(14)
C06F 0.0490(18) 0.0431(17) 0.0329(14) -0.0086(12) 0.0147(13) -0.0110(13)
C06G 0.0331(17) 0.078(2) 0.0361(16) 0.0143(15) 0.0054(13) -0.0117(15)
C06H 0.0303(15) 0.0446(16) 0.0373(15) 0.0071(12) 0.0113(12) -0.0030(12)
C06I 0.0410(17) 0.0610(19) 0.0266(14) -0.0023(12) 0.0095(12) 0.0148(14)
C06J 0.0420(17) 0.0626(19) 0.0267(13) 0.0002(12) 0.0201(12) 0.0144(14)
C06K 0.059(2) 0.0546(18) 0.0274(14) 0.0113(12) 0.0175(13) 0.0298(15)
C06L 0.0437(18) 0.058(2) 0.0340(15) -0.0076(13) -0.0028(13) -0.0102(15)
C06M 0.0403(17) 0.0482(17) 0.0316(14) 0.0123(12) 0.0067(12) -0.0088(13)
C06N 0.0447(17) 0.0503(17) 0.0210(13) -0.0066(11) 0.0074(12) 0.0102(13)
C06O 0.067(2) 0.0290(15) 0.0371(15) -0.0051(11) 0.0234(14) -0.0003(14)
C06P 0.0341(18) 0.048(2) 0.0234(15) -0.0043(13) 0.0166(13) 0.0037(15)
C06Q 0.057(2) 0.0424(17) 0.0545(19) -0.0027(14) 0.0204(16) 0.0173(15)
C06R 0.0356(17) 0.0372(17) 0.077(2) 0.0107(15) 0.0045(16) 0.0056(13)
C06S 0.0451(18) 0.0498(18) 0.0504(18) -0.0178(14) 0.0234(15) 0.0036(14)
C06T 0.0465(19) 0.068(2) 0.0240(14) 0.0064(13) -0.0075(13) -0.0203(15)
C06U 0.066(2) 0.0537(18) 0.0166(12) 0.0087(11) 0.0181(13) 0.0210(15)
C06V 0.0352(17) 0.0518(19) 0.0540(18) -0.0123(14) 0.0168(14) -0.0066(14)
C06W 0.052(2) 0.068(2) 0.0317(15) -0.0053(14) -0.0042(14) -0.0152(16)
C06X 0.053(2) 0.0590(19) 0.0355(15) 0.0138(13) 0.0256(14) 0.0078(15)
C06Y 0.0356(17) 0.0513(19) 0.0573(19) -0.0023(15) -0.0076(15) 0.0020(14)
C06Z 0.057(2) 0.102(3) 0.0252(15) -0.0157(16) 0.0151(14) 0.0059(19)
C070 0.0485(19) 0.063(2) 0.0322(15) 0.0080(13) 0.0208(14) 0.0147(15)
C071 0.061(2) 0.0522(18) 0.0315(14) 0.0088(12) 0.0212(14) 0.0282(15)
C072 0.0388(18) 0.076(2) 0.0366(16) -0.0066(14) 0.0076(13) 0.0142(15)
C073 0.0438(19) 0.079(2) 0.0416(17) -0.0210(16) 0.0018(15) 0.0022(16)
C074 0.062(2) 0.0481(18) 0.0393(16) 0.0031(13) 0.0196(15) 0.0262(15)
C075 0.0356(17) 0.072(2) 0.0439(17) 0.0087(15) 0.0094(14) 0.0107(15)
C076 0.058(2) 0.064(2) 0.0417(17) -0.0156(15) 0.0076(15) 0.0145(17)
C077 0.081(3) 0.0410(17) 0.0409(17) 0.0101(13) 0.0043(16) 0.0073(16)
C078 0.062(2) 0.076(2) 0.0284(15) -0.0056(14) 0.0157(14) 0.0254(18)
C079 0.0336(18) 0.089(3) 0.0544(19) -0.0001(17) 0.0230(15) 0.0016(16)
C07A 0.065(2) 0.066(2) 0.0457(18) 0.0274(16) 0.0267(16) 0.0341(18)
C07B 0.087(3) 0.0344(16) 0.0386(16) 0.0062(13) 0.0061(17) -0.0076(16)
C07C 0.0443(19) 0.090(3) 0.0401(17) 0.0065(16) 0.0184(15) -0.0020(18)
C07D 0.051(2) 0.054(2) 0.0539(19) -0.0017(15) 0.0067(16) 0.0127(16)
C07E 0.085(3) 0.065(2) 0.0320(15) 0.0188(14) 0.0301(16) 0.0379(19)
C07F 0.0381(19) 0.082(3) 0.065(2) -0.0484(19) 0.0067(16) -0.0002(17)
C07G 0.045(2) 0.069(2) 0.090(3) -0.004(2) 0.035(2) -0.0054(17)
C07H 0.044(2) 0.050(2) 0.0410(19) -0.0024(15) 0.0137(16) -0.0025(16)
C07I 0.117(4) 0.047(2) 0.065(2) -0.0138(16) 0.063(2) -0.020(2)
C07J 0.036(5) 0.032(7) 0.030(5) -0.004(5) 0.014(4) -0.001(6)
C80 0.037(3) 0.062(4) 0.087(5) -0.019(3) 0.019(3) 0.005(3)
C81 0.027(5) 0.044(5) 0.059(5) 0.013(4) 0.019(4) 0.009(4)
C82 0.019(5) 0.017(5) 0.017(5) 0.002(2) 0.005(2) 0.002(2)
C83 0.042(4) 0.044(5) 0.036(3) 0.002(4) 0.019(3) -0.003(5)
C84 0.022(7) 0.016(7) 0.016(7) 0.001(4) 0.013(5) 0.001(4)

loop_
_atom_type_symbol
_atom_type_description
_atom_type_scat_dispersion_real
_atom_type_scat_dispersion_imag
_atom_type_scat_source
C C 0.0181 0.0091 'International Tables Vol C Tables 4.2.6.8 and 6.1.1.4'
H H 0.0000 0.0000 'International Tables Vol C Tables 4.2.6.8 and 6.1.1.4'
Si Si 0.2541 0.3302 'International Tables Vol C Tables 4.2.6.8 and 6.1.1.4'

loop_
_geom_angle_atom_site_label_1
_geom_angle_atom_site_label_2
_geom_angle_atom_site_label_3
_geom_angle
C049 Si01 C056 110.78(11)
C049 Si01 C04D 105.62(10)
C056 Si01 C04D 111.36(11)
C049 Si01 C054 109.21(10)
C056 Si01 C054 109.30(12)
C04D Si01 C054 110.51(12)
C042 Si02 C05B 110.04(11)
C042 Si02 C04U 107.05(11)
C05B Si02 C04U 111.24(11)
C042 Si02 C053 108.31(10)
C05B Si02 C053 109.66(11)
C04U Si02 C053 110.46(11)
C01T Si03 C05C 107.12(11)
C01T Si03 C052 107.77(11)
C05C Si03 C052 111.30(11)
C01T Si03 C04B 108.39(11)
C05C Si03 C04B 110.27(12)
C052 Si03 C04B 111.80(11)
C036 Si04 C05K 105.67(10)
C036 Si04 C05I 109.42(11)
C05K Si04 C05I 114.05(12)
C036 Si04 C04Y 110.26(10)
C05K Si04 C04Y 109.97(12)
C05I Si04 C04Y 107.46(11)
C03A Si05 C064 107.69(11)
C03A Si05 C04T 109.19(11)
C064 Si05 C04T 110.72(12)
C03A Si05 C05J 108.91(11)
C064 Si05 C05J 109.65(12)
C04T Si05 C05J 110.61(11)
C04N Si06 C06J 109.69(12)
C04N Si06 C05P 108.43(12)
C06J Si06 C05P 109.79(13)
C04N Si06 C067 109.11(12)
C06J Si06 C067 109.63(14)
C05P Si06 C067 110.17(13)
C04C Si07 C063 108.77(12)
C04C Si07 C04W 108.51(11)
C063 Si07 C04W 111.29(13)
C04C Si07 C050 105.73(11)
C063 Si07 C050 111.69(13)
C04W Si07 C050 110.64(11)
C04X Si08 C05N 107.99(11)
C04X Si08 C071 106.25(12)
C05N Si08 C071 112.88(14)
C04X Si08 C05V 109.40(12)
C05N Si08 C05V 110.27(12)
C071 Si08 C05V 109.91(13)
C044 Si09 C05H 105.89(12)
C044 Si09 C05D 110.03(11)
C05H Si09 C05D 110.77(11)
C044 Si09 C05L 110.03(12)
C05H Si09 C05L 110.15(11)
C05D Si09 C05L 109.90(12)
C04Q Si0A C051 108.93(11)
C04Q Si0A C05E 107.16(11)
C051 Si0A C05E 110.40(11)
C04Q Si0A C04R 109.86(11)
C051 Si0A C04R 109.42(11)
C05E Si0A C04R 111.02(11)
C04E Si0B C060 105.15(11)
C04E Si0B C04H 109.45(10)
C060 Si0B C04H 109.94(13)
C04E Si0B C06U 110.48(12)
C060 Si0B C06U 113.38(14)
C04H Si0B C06U 108.39(13)
C045 Si0C C05T 108.22(12)
C045 Si0C C06M 108.22(12)
C05T Si0C C06M 111.53(12)
C045 Si0C C058 106.52(11)
C05T Si0C C058 111.19(12)
C06M Si0C C058 110.95(14)
C03F Si0D C05R 108.92(11)
C03F Si0D C068 107.06(12)
C05R Si0D C068 110.27(13)
C03F Si0D C07J 112.8(5)
C05R Si0D C07J 116.4(4)
C068 Si0D C07J 100.8(4)
C03F Si0D C83 107.4(3)
C05R Si0D C83 104.4(3)
C068 Si0D C83 118.5(3)
C04J Si0E C07B 106.52(12)
C04J Si0E C05S 109.05(11)
C07B Si0E C05S 113.99(15)
C04J Si0E C05O 110.38(11)
C07B Si0E C05O 108.66(14)
C05S Si0E C05O 108.23(12)
C03I Si0F C06E 108.37(11)
C03I Si0F C06X 108.96(12)
C06E Si0F C06X 109.81(14)
C03I Si0F C05U 107.31(11)
C06E Si0F C05U 110.59(12)
C06X Si0F C05U 111.69(14)
C04P Si0G C062 107.55(12)
C04P Si0G C06S 108.52(12)
C062 Si0G C06S 112.49(14)
C04P Si0G C06P 108.96(12)
C062 Si0G C06P 114.20(14)
C06S Si0G C06P 104.97(14)
C04P Si0G C84 103.9(5)
C062 Si0G C84 86.8(6)
C06S Si0G C84 134.2(6)
C01R C00H C00N 120.07(19)
C01R C00H C01L 118.31(19)
C00N C00H C01L 121.6(2)
C01C C00I C028 118.5(2)
C01C C00I C01A 117.20(18)
C028 C00I C01A 124.18(19)
C00K C00J C025 120.1(2)
C00K C00J C02L 118.96(19)
C025 C00J C02L 120.8(2)
C00J C00K C01N 120.24(19)
C00J C00K C01O 121.5(2)
C01N C00K C01O 118.24(19)
C01Q C00L C00M 119.0(2)
C01Q C00L C032 117.7(2)
C00M C00L C032 123.19(19)
C01G C00M C00L 119.38(19)
C01G C00M C02O 117.4(2)
C00L C00M C02O 122.96(19)
C00H C00N C02A 119.9(2)
C00H C00N C016 119.78(19)
C02A C00N C016 120.32(19)
C018 C00O C022 120.11(19)
C018 C00O C03G 121.1(2)
C022 C00O C03G 118.8(2)
C01W C00P C00T 119.0(2)
C01W C00P C03R 117.4(2)
C00T C00P C03R 123.46(19)
C03I C00Q C01S 175.9(2)
C03N C00R C03H 122.38(19)
C03N C00R C029 117.94(19)
C03H C00R C029 119.6(2)
C01O C00S C011 119.06(19)
C01O C00S C030 117.4(2)
C011 C00S C030 123.47(19)
C026 C00T C00P 119.45(19)
C026 C00T C02P 117.9(2)
C00P C00T C02P 122.5(2)
C01L C00U C024 119.28(19)
C01L C00U C02C 117.4(2)
C024 C00U C02C 123.21(19)
C024 C00V C01R 122.4(2)
C024 C00V H1 118.8
C01R C00V H1 118.8
C02M C00W C01S 122.44(18)
C02M C00W C01F 117.96(18)
C01S C00W C01F 119.5(2)
C01P C00X C02H 118.2(2)
C01P C00X C041 117.86(19)
C02H C00X C041 123.8(2)
C02M C00Y C01X 118.7(2)
C02M C00Y C017 118.02(18)
C01X C00Y C017 122.94(18)
C01M C00Z C01B 120.57(18)
C01M C00Z C02Z 121.07(19)
C01B C00Z C02Z 118.4(2)
C02R C010 C01U 122.44(18)
C02R C010 C01B 119.65(19)
C01U C010 C01B 117.9(2)
C01H C011 C00S 119.26(19)
C01H C011 C027 117.7(2)
C00S C011 C027 122.93(18)
C03A C012 C015 176.1(2)
C015 C013 C026 121.8(2)
C015 C013 C01D 119.87(19)
C026 C013 C01D 118.3(2)
C01X C014 C01F 122.74(18)
C01X C014 H2 118.6
C01F C014 H2 118.6
C013 C015 C022 120.2(2)
C013 C015 C012 120.69(19)
C022 C015 C012 119.1(2)
C042 C016 C00N 178.5(2)
C02B C017 C00Y 128.80(19)
C02B C017 H3 115.6
C00Y C017 H3 115.6
C00O C018 C01D 120.5(2)
C00O C018 C01Y 118.30(19)
C01D C018 C01Y 121.1(2)
C020 C019 C01I 120.64(18)
C020 C019 C02T 120.53(19)
C01I C019 C02T 118.8(2)
C03S C01A C00I 129.69(19)
C03S C01A H4 115.2
C00I C01A H4 115.2
C01C C01B C00Z 122.22(18)
C01C C01B C010 118.02(19)
C00Z C01B C010 119.8(2)
C00I C01C C01B 123.30(18)
C00I C01C H5 118.4
C01B C01C H5 118.4
C018 C01D C01W 121.6(2)
C018 C01D C013 119.7(2)
C01W C01D C013 118.58(19)
C02N C01E C03L 121.5(2)
C02N C01E C02A 119.93(19)
C03L C01E C02A 118.57(19)
C02X C01F C014 121.79(18)
C02X C01F C00W 119.87(18)
C014 C01F C00W 118.33(19)
C00M C01G C02U 122.4(2)
C00M C01G H6 118.8
C02U C01G H6 118.8
C011 C01H C01N 122.1(2)
C011 C01H H7 118.9
C01N C01H H7 118.9
C019 C01I C01P 122.57(18)
C019 C01I C01K 119.6(2)
C01P C01I C01K 117.9(2)
C02E C01J C021 120.2(2)
C02E C01J C01Z 117.66(19)
C021 C01J C01Z 122.0(2)
C01V C01K C034 122.33(18)
C01V C01K C01I 119.8(2)
C034 C01K C01I 117.9(2)
C00U C01L C00H 122.3(2)
C00U C01L H8 118.8
C00H C01L H8 118.8
C00Z C01M C03V 122.26(18)
C00Z C01M C03Q 119.91(19)
C03V C01M C03Q 117.8(2)
C00K C01N C01H 118.58(19)
C00K C01N C038 119.99(19)
C01H C01N C038 121.4(2)
C00S C01O C00K 122.6(2)
C00S C01O H9 118.7
C00K C01O H9 118.7
C00X C01P C01I 123.43(19)
C00X C01P H10 118.3
C01I C01P H10 118.3
C00L C01Q C021 122.4(2)
C00L C01Q H11 118.8
C021 C01Q H11 118.8
C00H C01R C00V 118.47(19)
C00H C01R C02N 120.26(19)
C00V C01R C02N 121.3(2)
C02G C01S C00W 120.59(18)
C02G C01S C00Q 120.55(19)
C00W C01S C00Q 118.8(2)
C023 C01T Si03 171.9(2)
C028 C01U C010 123.01(19)
C028 C01U H12 118.5
C010 C01U H12 118.5
C039 C01V C01K 120.66(18)
C039 C01V C033 120.9(2)
C01K C01V C033 118.39(19)
C00P C01W C01D 122.4(2)
C00P C01W H13 118.8
C01D C01W H13 118.8
C014 C01X C00Y 119.00(19)
C014 C01X C03S 117.26(18)
C00Y C01X C03S 123.7(2)
C04X C01Y C018 174.0(2)
C04C C01Z C01J 169.5(2)
C019 C020 C03Y 122.13(18)
C019 C020 C039 120.03(19)
C03Y C020 C039 117.8(2)
C01Q C021 C01J 122.1(2)
C01Q C021 C02U 118.21(19)
C01J C021 C02U 119.7(2)
C015 C022 C04Z 121.8(2)
C015 C022 C00O 119.6(2)
C04Z C022 C00O 118.6(2)
C01T C023 C02X 174.9(2)
C00V C024 C00U 119.04(19)
C00V C024 C02W 117.5(2)
C00U C024 C02W 123.31(19)
C00J C025 C02J 121.6(2)
C00J C025 C02F 119.42(19)
C02J C025 C02F 118.92(19)
C00T C026 C013 122.3(2)
C00T C026 H14 118.8
C013 C026 H14 118.8
C02O C027 C011 126.6(2)
C02O C027 H15 116.7
C011 C027 H15 116.7
C01U C028 C00I 119.25(19)
C01U C028 C02B 117.71(18)
C00I C028 C02B 122.9(2)
C02S C029 C02Y 121.83(19)
C02S C029 C00R 119.86(19)
C02Y C029 C00R 118.3(2)
C00N C02A C03D 121.7(2)
C00N C02A C01E 119.84(19)
C03D C02A C01E 118.45(19)
C017 C02B C028 127.9(2)
C017 C02B H16 116.1
C028 C02B H16 116.1
C03R C02C C00U 127.5(2)
C03R C02C H17 116.2
C00U C02C H17 116.2
C044 C02D C03B 176.7(2)
C01J C02E C03K 120.3(2)
C01J C02E C04O 121.2(2)
C03K C02E C04O 118.5(2)
C038 C02F C03E 121.6(2)
C038 C02F C025 120.34(19)
C03E C02F C025 118.0(2)
C01S C02G C04L 122.03(19)
C01S C02G C02I 119.74(18)
C04L C02G C02I 118.2(2)
C034 C02H C00X 119.5(2)
C034 C02H C040 117.88(19)
C00X C02H C040 122.5(2)
C02X C02I C02Q 121.37(19)
C02X C02I C02G 119.7(2)
C02Q C02I C02G 118.93(19)
C04K C02J C025 120.8(2)
C04K C02J H18 119.6
C025 C02J H18 119.6
C045 C02K C02S 175.0(2)
C04P C02L C00J 175.7(2)
C00Y C02M C00W 123.12(19)
C00Y C02M H19 118.4
C00W C02M H19 118.4
C01E C02N C01R 119.9(2)
C01E C02N C046 121.6(2)
C01R C02N C046 118.39(19)
C027 C02O C00M 127.9(2)
C027 C02O H20 116.1
C00M C02O H20 116.1
C02W C02P C00T 127.46(19)
C02W C02P H21 116.3
C00T C02P H21 116.3
C043 C02Q C02I 121.2(2)
C043 C02Q H22 119.4
C02I C02Q H22 119.4
C03Q C02R C010 120.83(18)
C03Q C02R C04F 120.4(2)
C010 C02R C04F 118.78(19)
C029 C02S C03X 120.38(19)
C029 C02S C02K 120.61(19)
C03X C02S C02K 118.8(2)
C04J C02T C019 177.9(2)
C03B C02U C01G 121.5(2)
C03B C02U C021 119.94(19)
C01G C02U C021 118.5(2)
C03F C02V C03H 175.7(2)
C02P C02W C024 127.7(2)
C02P C02W H23 116.1
C024 C02W H23 116.1
C01F C02X C02I 120.48(18)
C01F C02X C023 120.45(18)
C02I C02X C023 118.87(19)
C031 C02Y C029 122.70(19)
C031 C02Y H24 118.7
C029 C02Y H24 118.7
C036 C02Z C00Z 175.8(2)
C032 C030 C00S 128.0(2)
C032 C030 H25 116.0
C00S C030 H25 116.0
C02Y C031 C037 118.94(19)
C02Y C031 C04G 117.62(19)
C037 C031 C04G 123.4(2)
C030 C032 C00L 128.0(2)
C030 C032 H26 116.0
C00L C032 H26 116.0
C049 C033 C01V 174.4(2)
C02H C034 C01K 123.12(19)
C02H C034 H27 118.4
C01K C034 H27 118.4
C03J C035 C048 120.0(2)
C03J C035 H28 120.0
C048 C035 H28 120.0
C02Z C036 Si04 174.9(2)
C03N C037 C031 119.0(2)
C03N C037 C03M 118.19(19)
C031 C037 C03M 122.52(19)
C02F C038 C01N 119.8(2)
C02F C038 C03W 121.42(19)
C01N C038 C03W 118.70(19)
C01V C039 C03U 121.94(19)
C01V C039 C020 119.3(2)
C03U C039 C020 118.73(19)
C012 C03A Si05 172.2(2)
C03K C03B C02U 120.2(2)
C03K C03B C02D 119.7(2)
C02U C03B C02D 120.0(2)
C04V C03C C03X 121.1(2)
C04V C03C H29 119.4
C03X C03C H29 119.4
C03Z C03D C02A 120.7(2)
C03Z C03D H30 119.7
C02A C03D H30 119.7
C03P C03E C02F 121.3(2)
C03P C03E H31 119.4
C02F C03E H31 119.4
C02V C03F Si0D 173.7(2)
C04S C03G C00O 120.5(2)
C04S C03G H32 119.7
C00O C03G H32 119.7
C03T C03H C00R 120.39(19)
C03T C03H C02V 120.67(19)
C00R C03H C02V 118.9(2)
C00Q C03I Si0F 174.5(2)
C035 C03J C03Q 121.4(2)
C035 C03J H33 119.3
C03Q C03J H33 119.3
C03B C03K C02E 119.7(2)
C03B C03K C05F 121.8(2)
C02E C03K C05F 118.5(2)
C03O C03L C01E 120.9(2)
C03O C03L H34 119.5
C01E C03L H34 119.5
C040 C03M C037 128.0(2)
C040 C03M H35 116.0
C037 C03M H35 116.0
C037 C03N C00R 122.98(19)
C037 C03N H36 118.5
C00R C03N H36 118.5
C03L C03O C03Z 120.5(2)
C03L C03O H37 119.8
C03Z C03O H37 119.8
C03E C03P C04K 120.6(2)
C03E C03P H38 119.7
C04K C03P H38 119.7
C02R C03Q C03J 121.95(19)
C02R C03Q C01M 119.3(2)
C03J C03Q C01M 118.76(19)
C02C C03R C00P 128.0(2)
C02C C03R H39 116.0
C00P C03R H39 116.0
C01A C03S C01X 128.9(2)
C01A C03S H40 115.5
C01X C03S H40 115.5
C03H C03T C03X 119.96(19)
C03H C03T C057 121.9(2)
C03X C03T C057 118.1(2)
C047 C03U C039 121.5(2)
C047 C03U H41 119.3
C039 C03U H41 119.3
C048 C03V C01M 121.24(19)
C048 C03V H42 119.4
C01M C03V H42 119.4
C04Q C03W C038 174.5(2)
C02S C03X C03C 121.05(19)
C02S C03X C03T 119.7(2)
C03C C03X C03T 119.22(19)
C04A C03Y C020 121.15(19)
C04A C03Y H43 119.4
C020 C03Y H43 119.4
C03D C03Z C03O 120.9(2)
C03D C03Z H44 119.6
C03O C03Z H44 119.6
C03M C040 C02H 127.6(2)
C03M C040 H45 116.2
C02H C040 H45 116.2
C04G C041 C00X 129.3(2)
C04G C041 H46 115.4
C00X C041 H46 115.4
C016 C042 Si02 176.5(2)
C02Q C043 C04M 120.2(2)
C02Q C043 H47 119.9
C04M C043 H47 119.9
C02D C044 Si09 171.8(2)
C02K C045 Si0C 173.4(2)
C04N C046 C02N 174.0(2)
C03U C047 C04A 119.8(2)
C03U C047 H48 120.1
C04A C047 H48 120.1
C03V C048 C035 120.8(2)
C03V C048 H49 119.6
C035 C048 H49 119.6
C033 C049 Si01 170.2(2)
C03Y C04A C047 121.0(2)
C03Y C04A H50 119.5
C047 C04A H50 119.5
C06C C04B Si03 113.18(17)
C06C C04B H51 108.9
Si03 C04B H51 108.9
C06C C04B H52 108.9
Si03 C04B H52 108.9
H51 C04B H52 107.8
C01Z C04C Si07 166.0(2)
C06T C04D Si01 114.71(18)
C06T C04D H53 108.6
Si01 C04D H53 108.6
C06T C04D H54 108.6
Si01 C04D H54 108.6
H53 C04D H54 107.6
C04F C04E Si0B 168.7(2)
C04E C04F C02R 175.1(3)
C041 C04G C031 128.6(2)
C041 C04G H55 115.7
C031 C04G H55 115.7
C074 C04H Si0B 116.35(18)
C074 C04H H56 108.2
Si0B C04H H56 108.2
C074 C04H H57 108.2
Si0B C04H H57 108.2
H56 C04H H57 107.4
C04O C04I C05G 120.4(2)
C04O C04I H58 119.8
C05G C04I H58 119.8
C02T C04J Si0E 175.6(2)
C02J C04K C03P 120.4(2)
C02J C04K H59 119.8
C03P C04K H59 119.8
C04M C04L C02G 121.0(2)
C04M C04L H60 119.5
C02G C04L H60 119.5
C04L C04M C043 120.5(2)
C04L C04M H61 119.7
C043 C04M H61 119.7
C046 C04N Si06 173.99(19)
C04I C04O C02E 121.1(2)
C04I C04O H62 119.5
C02E C04O H62 119.5
C02L C04P Si0G 178.2(2)
C03W C04Q Si0A 173.39(19)
C05M C04R Si0A 114.56(17)
C05M C04R H63 108.6
Si0A C04R H63 108.6
C05M C04R H64 108.6
Si0A C04R H64 108.6
H63 C04R H64 107.6
C03G C04S C05Y 120.6(2)
C03G C04S H65 119.7
C05Y C04S H65 119.7
C066 C04T Si05 113.31(17)
C066 C04T H66 108.9
Si05 C04T H66 108.9
C066 C04T H67 108.9
Si05 C04T H67 108.9
H66 C04T H67 107.7
C05A C04U Si02 114.59(17)
C05A C04U H68 108.6
Si02 C04U H68 108.6
C05A C04U H69 108.6
Si02 C04U H69 108.6
H68 C04U H69 107.6
C03C C04V C055 120.1(2)
C03C C04V H70 119.9
C055 C04V H70 119.9
C06O C04W Si07 116.12(19)
C06O C04W H71 108.3
Si07 C04W H71 108.3
C06O C04W H72 108.3
Si07 C04W H72 108.3
H71 C04W H72 107.4
C01Y C04X Si08 172.7(2)
C06I C04Y Si04 115.93(17)
C06I C04Y H73 108.3
Si04 C04Y H73 108.3
C06I C04Y H74 108.3
Si04 C04Y H74 108.3
H73 C04Y H74 107.4
C05Y C04Z C022 120.5(2)
C05Y C04Z H75 119.7
C022 C04Z H75 119.7
C05X C050 Si07 115.65(17)
C05X C050 H76 108.4
Si07 C050 H76 108.4
C05X C050 H77 108.4
Si07 C050 H77 108.4
H76 C050 H77 107.4
C06K C051 Si0A 116.37(18)
C06K C051 H78 108.2
Si0A C051 H78 108.2
C06K C051 H79 108.2
Si0A C051 H79 108.2
H78 C051 H79 107.3
C05Q C052 Si03 114.67(16)
C05Q C052 H80 108.6
Si03 C052 H80 108.6
C05Q C052 H81 108.6
Si03 C052 H81 108.6
H80 C052 H81 107.6
C05W C053 Si02 115.33(16)
C05W C053 H82 108.4
Si02 C053 H82 108.4
C05W C053 H83 108.4
Si02 C053 H83 108.4
H82 C053 H83 107.5
C06Q C054 Si01 116.61(19)
C06Q C054 H84 108.1
Si01 C054 H84 108.1
C06Q C054 H85 108.1
Si01 C054 H85 108.1
H84 C054 H85 107.3
C057 C055 C04V 120.7(2)
C057 C055 H86 119.6
C04V C055 H86 119.6
C06H C056 Si01 114.23(17)
C06H C056 H87 108.7
Si01 C056 H87 108.7
C06H C056 H88 108.7
Si01 C056 H88 108.7
H87 C056 H88 107.6
C055 C057 C03T 120.7(2)
C055 C057 H89 119.6
C03T C057 H89 119.6
C078 C058 Si0C 114.7(2)
C078 C058 H90 108.6
Si0C C058 H90 108.6
C078 C058 H91 108.6
Si0C C058 H91 108.6
H90 C058 H91 107.6
C05K C059 H92 109.5
C05K C059 H93 109.5
H92 C059 H93 109.5
C05K C059 H94 109.5
H92 C059 H94 109.5
H93 C059 H94 109.5
C04U C05A H95 109.5
C04U C05A H96 109.5
H95 C05A H96 109.5
C04U C05A H97 109.5
H95 C05A H97 109.5
H96 C05A H97 109.5
C06B C05B Si02 113.28(17)
C06B C05B H98 108.9
Si02 C05B H98 108.9
C06B C05B H99 108.9
Si02 C05B H99 108.9
H98 C05B H99 107.7
C05Z C05C Si03 114.44(18)
C05Z C05C H100 108.7
Si03 C05C H100 108.7
C05Z C05C H101 108.7
Si03 C05C H101 108.7
H100 C05C H101 107.6
C06A C05D Si09 114.95(17)
C06A C05D H102 108.5
Si09 C05D H102 108.5
C06A C05D H103 108.5
Si09 C05D H103 108.5
H102 C05D H103 107.5
C06D C05E Si0A 114.90(18)
C06D C05E H104 108.5
Si0A C05E H104 108.5
C06D C05E H105 108.5
Si0A C05E H105 108.5
H104 C05E H105 107.5
C05G C05F C03K 120.6(2)
C05G C05F H106 119.7
C03K C05F H106 119.7
C05F C05G C04I 121.0(2)
C05F C05G H107 119.5
C04I C05G H107 119.5
C065 C05H Si09 114.73(17)
C065 C05H H108 108.6
Si09 C05H H108 108.6
C065 C05H H109 108.6
Si09 C05H H109 108.6
H108 C05H H109 107.6
C075 C05I Si04 114.88(19)
C075 C05I H110 108.5
Si04 C05I H110 108.5
C075 C05I H111 108.5
Si04 C05I H111 108.5
H110 C05I H111 107.5
C06N C05J Si05 115.09(17)
C06N C05J H112 108.5
Si05 C05J H112 108.5
C06N C05J H113 108.5
Si05 C05J H113 108.5
H112 C05J H113 107.5
C059 C05K Si04 114.08(18)
C059 C05K H114 108.7
Si04 C05K H114 108.7
C059 C05K H115 108.7
Si04 C05K H115 108.7
H114 C05K H115 107.6
C06R C05L Si09 112.96(18)
C06R C05L H116 109.0
Si09 C05L H116 109.0
C06R C05L H117 109.0
Si09 C05L H117 109.0
H116 C05L H117 107.8
C04R C05M H118 109.5
C04R C05M H119 109.5
H118 C05M H119 109.5
C04R C05M H120 109.5
H118 C05M H120 109.5
H119 C05M H120 109.5
C06F C05N Si08 115.52(19)
C06F C05N H121 108.4
Si08 C05N H121 108.4
C06F C05N H122 108.4
Si08 C05N H122 108.4
H121 C05N H122 107.5
C07D C05O Si0E 115.9(2)
C07D C05O H123 108.3
Si0E C05O H123 108.3
C07D C05O H124 108.3
Si0E C05O H124 108.3
H123 C05O H124 107.4
C07A C05P Si06 116.1(2)
C07A C05P H125 108.3
Si06 C05P H125 108.3
C07A C05P H126 108.3
Si06 C05P H126 108.3
H125 C05P H126 107.4
C052 C05Q H127 109.5
C052 C05Q H128 109.5
H127 C05Q H128 109.5
C052 C05Q H129 109.5
H127 C05Q H129 109.5
H128 C05Q H129 109.5
C06L C05R Si0D 114.78(18)
C06L C05R H130 108.6
Si0D C05R H130 108.6
C06L C05R H131 108.6
Si0D C05R H131 108.6
H130 C05R H131 107.5
C069 C05S Si0E 118.03(18)
C069 C05S H132 107.8
Si0E C05S H132 107.8
C069 C05S H133 107.8
Si0E C05S H133 107.8
H132 C05S H133 107.1
C06Y C05T Si0C 114.39(18)
C06Y C05T H134 108.7
Si0C C05T H134 108.7
C06Y C05T H135 108.7
Si0C C05T H135 108.7
H134 C05T H135 107.6
C077 C05U Si0F 113.1(2)
C077 C05U H136 109.0
Si0F C05U H136 109.0
C077 C05U H137 109.0
Si0F C05U H137 109.0
H136 C05U H137 107.8
C07F C05V Si08 115.4(2)
C07F C05V H138 108.4
Si08 C05V H138 108.4
C07F C05V H139 108.4
Si08 C05V H139 108.4
H138 C05V H139 107.5
C053 C05W H140 109.5
C053 C05W H141 109.5
H140 C05W H141 109.5
C053 C05W H142 109.5
H140 C05W H142 109.5
H141 C05W H142 109.5
C050 C05X H143 109.5
C050 C05X H144 109.5
H143 C05X H144 109.5
C050 C05X H145 109.5
H143 C05X H145 109.5
H144 C05X H145 109.5
C04Z C05Y C04S 121.0(2)
C04Z C05Y H146 119.5
C04S C05Y H146 119.5
C05C C05Z H147 109.5
C05C C05Z H148 109.5
H147 C05Z H148 109.5
C05C C05Z H149 109.5
H147 C05Z H149 109.5
H148 C05Z H149 109.5
C061 C060 Si0B 115.95(19)
C061 C060 H150 108.3
Si0B C060 H150 108.3
C061 C060 H151 108.3
Si0B C060 H151 108.3
H150 C060 H151 107.4
C060 C061 H152 109.5
C060 C061 H153 109.5
H152 C061 H153 109.5
C060 C061 H154 109.5
H152 C061 H154 109.5
H153 C061 H154 109.5
C072 C062 Si0G 113.2(2)
C072 C062 H155 108.9
Si0G C062 H155 108.9
C072 C062 H156 108.9
Si0G C062 H156 108.9
H155 C062 H156 107.7
C079 C063 Si07 116.4(2)
C079 C063 H157 108.2
Si07 C063 H157 108.2
C079 C063 H158 108.2
Si07 C063 H158 108.2
H157 C063 H158 107.3
C073 C064 Si05 114.7(2)
C073 C064 H159 108.6
Si05 C064 H159 108.6
C073 C064 H160 108.6
Si05 C064 H160 108.6
H159 C064 H160 107.6
C05H C065 H161 109.5
C05H C065 H162 109.5
H161 C065 H162 109.5
C05H C065 H163 109.5
H161 C065 H163 109.5
H162 C065 H163 109.5
C04T C066 H164 109.5
C04T C066 H165 109.5
H164 C066 H165 109.5
C04T C066 H166 109.5
H164 C066 H166 109.5
H165 C066 H166 109.5
C06V C067 Si06 112.32(19)
C06V C067 H167 109.1
Si06 C067 H167 109.1
C06V C067 H168 109.1
Si06 C067 H168 109.1
H167 C067 H168 107.9
C07I C068 Si0D 116.0(3)
C07I C068 H169 108.3
Si0D C068 H169 108.3
C07I C068 H170 108.3
Si0D C068 H170 108.3
H169 C068 H170 107.4
C05S C069 H171 109.5
C05S C069 H172 109.5
H171 C069 H172 109.5
C05S C069 H173 109.5
H171 C069 H173 109.5
H172 C069 H173 109.5
C05D C06A H174 109.5
C05D C06A H175 109.5
H174 C06A H175 109.5
C05D C06A H176 109.5
H174 C06A H176 109.5
H175 C06A H176 109.5
C05B C06B H177 109.5
C05B C06B H178 109.5
H177 C06B H178 109.5
C05B C06B H179 109.5
H177 C06B H179 109.5
H178 C06B H179 109.5
C04B C06C H180 109.5
C04B C06C H181 109.5
H180 C06C H181 109.5
C04B C06C H182 109.5
H180 C06C H182 109.5
H181 C06C H182 109.5
C05E C06D H317 109.5
C05E C06D H318 109.5
H317 C06D H318 109.5
C05E C06D H319 109.5
H317 C06D H319 109.5
H318 C06D H319 109.5
C06W C06E Si0F 114.45(18)
C06W C06E H183 108.6
Si0F C06E H183 108.6
C06W C06E H184 108.6
Si0F C06E H184 108.6
H183 C06E H184 107.6
C05N C06F H185 109.5
C05N C06F H186 109.5
H185 C06F H186 109.5
C05N C06F H187 109.5
H185 C06F H187 109.5
H186 C06F H187 109.5
C06M C06G H188 109.5
C06M C06G H189 109.5
H188 C06G H189 109.5
C06M C06G H190 109.5
H188 C06G H190 109.5
H189 C06G H190 109.5
C056 C06H H191 109.5
C056 C06H H192 109.5
H191 C06H H192 109.5
C056 C06H H193 109.5
H191 C06H H193 109.5
H192 C06H H193 109.5
C04Y C06I H194 109.5
C04Y C06I H195 109.5
H194 C06I H195 109.5
C04Y C06I H196 109.5
H194 C06I H196 109.5
H195 C06I H196 109.5
C06Z C06J Si06 113.7(2)
C06Z C06J H197 108.8
Si06 C06J H197 108.8
C06Z C06J H198 108.8
Si06 C06J H198 108.8
H197 C06J H198 107.7
C051 C06K H199 109.5
C051 C06K H200 109.5
H199 C06K H200 109.5
C051 C06K H201 109.5
H199 C06K H201 109.5
H200 C06K H201 109.5
C05R C06L H202 109.5
C05R C06L H203 109.5
H202 C06L H203 109.5
C05R C06L H204 109.5
H202 C06L H204 109.5
H203 C06L H204 109.5
C06G C06M Si0C 114.44(19)
C06G C06M H205 108.7
Si0C C06M H205 108.7
C06G C06M H206 108.7
Si0C C06M H206 108.7
H205 C06M H206 107.6
C05J C06N H207 109.5
C05J C06N H208 109.5
H207 C06N H208 109.5
C05J C06N H209 109.5
H207 C06N H209 109.5
H208 C06N H209 109.5
C04W C06O H210 109.5
C04W C06O H211 109.5
H210 C06O H211 109.5
C04W C06O H212 109.5
H210 C06O H212 109.5
H211 C06O H212 109.5
C070 C06P Si0G 116.5(2)
C070 C06P H213 108.2
Si0G C06P H213 108.2
C070 C06P H214 108.2
Si0G C06P H214 108.2
H213 C06P H214 107.3
C054 C06Q H215 109.5
C054 C06Q H216 109.5
H215 C06Q H216 109.5
C054 C06Q H217 109.5
H215 C06Q H217 109.5
H216 C06Q H217 109.5
C05L C06R H218 109.5
C05L C06R H219 109.5
H218 C06R H219 109.5
C05L C06R H220 109.5
H218 C06R H220 109.5
H219 C06R H220 109.5
C076 C06S Si0G 112.2(2)
C076 C06S H221 109.2
Si0G C06S H221 109.2
C076 C06S H222 109.2
Si0G C06S H222 109.2
H221 C06S H222 107.9
C04D C06T H223 109.5
C04D C06T H224 109.5
H223 C06T H224 109.5
C04D C06T H225 109.5
H223 C06T H225 109.5
H224 C06T H225 109.5
C07C C06U Si0B 113.3(2)
C07C C06U H226 108.9
Si0B C06U H226 108.9
C07C C06U H227 108.9
Si0B C06U H227 108.9
H226 C06U H227 107.7
C067 C06V H228 109.5
C067 C06V H229 109.5
H228 C06V H229 109.5
C067 C06V H230 109.5
H228 C06V H230 109.5
H229 C06V H230 109.5
C06E C06W H231 109.5
C06E C06W H232 109.5
H231 C06W H232 109.5
C06E C06W H233 109.5
H231 C06W H233 109.5
H232 C06W H233 109.5
C07G C06X Si0F 114.8(2)
C07G C06X H234 108.6
Si0F C06X H234 108.6
C07G C06X H235 108.6
Si0F C06X H235 108.6
H234 C06X H235 107.6
C05T C06Y H236 109.5
C05T C06Y H237 109.5
H236 C06Y H237 109.5
C05T C06Y H238 109.5
H236 C06Y H238 109.5
H237 C06Y H238 109.5
C06J C06Z H239 109.5
C06J C06Z H240 109.5
H239 C06Z H240 109.5
C06J C06Z H241 109.5
H239 C06Z H241 109.5
H240 C06Z H241 109.5
C06P C070 H242 109.5
C06P C070 H243 109.5
H242 C070 H243 109.5
C06P C070 H244 109.5
H242 C070 H244 109.5
H243 C070 H244 109.5
C84 C070 H245 109.5
C84 C070 H246 109.5
H245 C070 H246 109.5
C84 C070 H247 109.5
H245 C070 H247 109.5
H246 C070 H247 109.5
C07E C071 Si08 113.87(19)
C07E C071 H248 108.8
Si08 C071 H248 108.8
C07E C071 H249 108.8
Si08 C071 H249 108.8
H248 C071 H249 107.7
C062 C072 H250 109.5
C062 C072 H251 109.5
H250 C072 H251 109.5
C062 C072 H252 109.5
H250 C072 H252 109.5
H251 C072 H252 109.5
C064 C073 H253 109.5
C064 C073 H254 109.5
H253 C073 H254 109.5
C064 C073 H255 109.5
H253 C073 H255 109.5
H254 C073 H255 109.5
C04H C074 H256 109.5
C04H C074 H257 109.5
H256 C074 H257 109.5
C04H C074 H258 109.5
H256 C074 H258 109.5
H257 C074 H258 109.5
C05I C075 H259 109.5
C05I C075 H260 109.5
H259 C075 H260 109.5
C05I C075 H261 109.5
H259 C075 H261 109.5
H260 C075 H261 109.5
C06S C076 H262 109.5
C06S C076 H263 109.5
H262 C076 H263 109.5
C06S C076 H264 109.5
H262 C076 H264 109.5
H263 C076 H264 109.5
C05U C077 H265 109.5
C05U C077 H266 109.5
H265 C077 H266 109.5
C05U C077 H267 109.5
H265 C077 H267 109.5
H266 C077 H267 109.5
C058 C078 H268 109.5
C058 C078 H269 109.5
H268 C078 H269 109.5
C058 C078 H270 109.5
H268 C078 H270 109.5
H269 C078 H270 109.5
C063 C079 H271 109.5
C063 C079 H272 109.5
H271 C079 H272 109.5
C063 C079 H273 109.5
H271 C079 H273 109.5
H272 C079 H273 109.5
C05P C07A H274 109.5
C05P C07A H275 109.5
H274 C07A H275 109.5
C05P C07A H276 109.5
H274 C07A H276 109.5
H275 C07A H276 109.5
C07H C07B Si0E 115.4(2)
C82 C07B Si0E 111.2(7)
C07H C07B H277 108.4
Si0E C07B H277 108.4
C07H C07B H278 108.4
Si0E C07B H278 108.4
H277 C07B H278 107.5
C82 C07B H279 109.4
Si0E C07B H279 109.4
C82 C07B H280 109.4
Si0E C07B H280 109.4
H279 C07B H280 108.0
C06U C07C H281 109.5
C06U C07C H282 109.5
H281 C07C H282 109.5
C06U C07C H283 109.5
H281 C07C H283 109.5
H282 C07C H283 109.5
C05O C07D H284 109.5
C05O C07D H285 109.5
H284 C07D H285 109.5
C05O C07D H286 109.5
H284 C07D H286 109.5
H285 C07D H286 109.5
C071 C07E H287 109.5
C071 C07E H288 109.5
H287 C07E H288 109.5
C071 C07E H289 109.5
H287 C07E H289 109.5
H288 C07E H289 109.5
C05V C07F H290 109.5
C05V C07F H291 109.5
H290 C07F H291 109.5
C05V C07F H292 109.5
H290 C07F H292 109.5
H291 C07F H292 109.5
C06X C07G H293 109.5
C06X C07G H294 109.5
H293 C07G H294 109.5
C06X C07G H295 109.5
H293 C07G H295 109.5
H294 C07G H295 109.5
C07B C07H H296 109.5
C07B C07H H297 109.5
H296 C07H H297 109.5
C07B C07H H298 109.5
H296 C07H H298 109.5
H297 C07H H298 109.5
C068 C07I H299 109.5
C068 C07I H300 109.5
H299 C07I H300 109.5
C068 C07I H301 109.5
H299 C07I H301 109.5
H300 C07I H301 109.5
C81 C07J Si0D 111.9(8)
C81 C07J H302 109.2
Si0D C07J H302 109.2
C81 C07J H303 109.2
Si0D C07J H303 109.2
H302 C07J H303 107.9
C83 C80 H304 109.5
C83 C80 H305 109.5
H304 C80 H305 109.5
C83 C80 H306 109.5
H304 C80 H306 109.5
H305 C80 H306 109.5
C07J C81 H307 109.5
C07J C81 H308 109.5
H307 C81 H308 109.5
C07J C81 H309 109.5
H307 C81 H309 109.5
H308 C81 H309 109.5
C07B C82 H314 109.5
C07B C82 H315 109.5
H314 C82 H315 109.5
C07B C82 H316 109.5
H314 C82 H316 109.5
H315 C82 H316 109.5
C80 C83 Si0D 116.5(6)
C80 C83 H310 108.2
Si0D C83 H310 108.2
C80 C83 H311 108.2
Si0D C83 H311 108.2
H310 C83 H311 107.3
C070 C84 Si0G 126.7(14)
C070 C84 H312 105.6
Si0G C84 H312 105.6
C070 C84 H313 105.6
Si0G C84 H313 105.6
H312 C84 H313 106.1

loop_
_geom_bond_atom_site_label_1
_geom_bond_atom_site_label_2
_geom_bond_distance
Si01 C049 1.845(2)
Si01 C056 1.870(2)
Si01 C04D 1.872(3)
Si01 C054 1.873(2)
Si02 C042 1.840(2)
Si02 C05B 1.871(2)
Si02 C04U 1.880(2)
Si02 C053 1.882(2)
Si03 C01T 1.836(2)
Si03 C05C 1.864(3)
Si03 C052 1.868(2)
Si03 C04B 1.877(2)
Si04 C036 1.838(2)
Si04 C05K 1.873(3)
Si04 C05I 1.874(3)
Si04 C04Y 1.877(3)
Si05 C03A 1.842(3)
Si05 C064 1.869(3)
Si05 C04T 1.872(2)
Si05 C05J 1.874(2)
Si06 C04N 1.843(3)
Si06 C06J 1.858(3)
Si06 C05P 1.865(2)
Si06 C067 1.881(3)
Si07 C04C 1.849(2)
Si07 C063 1.868(3)
Si07 C04W 1.871(2)
Si07 C050 1.879(2)
Si08 C04X 1.843(3)
Si08 C05N 1.871(3)
Si08 C071 1.872(3)
Si08 C05V 1.878(3)
Si09 C044 1.843(3)
Si09 C05H 1.874(2)
Si09 C05D 1.875(2)
Si09 C05L 1.876(2)
Si0A C04Q 1.845(3)
Si0A C051 1.868(2)
Si0A C05E 1.869(3)
Si0A C04R 1.870(2)
Si0B C04E 1.843(2)
Si0B C060 1.861(3)
Si0B C04H 1.863(2)
Si0B C06U 1.892(3)
Si0C C045 1.835(2)
Si0C C05T 1.864(2)
Si0C C06M 1.864(3)
Si0C C058 1.888(3)
Si0D C03F 1.840(2)
Si0D C05R 1.862(3)
Si0D C068 1.868(3)
Si0D C07J 1.877(18)
Si0D C83 1.892(11)
Si0E C04J 1.840(2)
Si0E C07B 1.864(3)
Si0E C05S 1.874(3)
Si0E C05O 1.889(3)
Si0F C03I 1.836(2)
Si0F C06E 1.872(3)
Si0F C06X 1.872(3)
Si0F C05U 1.884(3)
Si0G C04P 1.844(3)
Si0G C062 1.855(3)
Si0G C06S 1.878(3)
Si0G C06P 1.890(3)
Si0G C84 2.011(17)
C00H C01R 1.419(3)
C00H C00N 1.420(3)
C00H C01L 1.421(3)
C00I C01C 1.373(3)
C00I C028 1.437(3)
C00I C01A 1.479(3)
C00J C00K 1.417(3)
C00J C025 1.418(3)
C00J C02L 1.428(3)
C00K C01N 1.418(3)
C00K C01O 1.420(3)
C00L C01Q 1.382(3)
C00L C00M 1.432(3)
C00L C032 1.478(3)
C00M C01G 1.371(3)
C00M C02O 1.492(3)
C00N C02A 1.420(3)
C00N C016 1.434(3)
C00O C018 1.410(3)
C00O C022 1.427(3)
C00O C03G 1.434(3)
C00P C01W 1.378(3)
C00P C00T 1.434(3)
C00P C03R 1.483(3)
C00Q C03I 1.211(3)
C00Q C01S 1.431(3)
C00R C03N 1.418(3)
C00R C03H 1.421(3)
C00R C029 1.430(3)
C00S C01O 1.373(3)
C00S C011 1.428(3)
C00S C030 1.483(3)
C00T C026 1.376(3)
C00T C02P 1.489(3)
C00U C01L 1.377(3)
C00U C024 1.427(3)
C00U C02C 1.481(3)
C00V C024 1.378(3)
C00V C01R 1.419(3)
C00V H1 0.9300
C00W C02M 1.420(3)
C00W C01S 1.422(3)
C00W C01F 1.428(3)
C00X C01P 1.374(3)
C00X C02H 1.438(3)
C00X C041 1.475(3)
C00Y C02M 1.372(3)
C00Y C01X 1.442(3)
C00Y C017 1.484(3)
C00Z C01M 1.407(3)
C00Z C01B 1.416(3)
C00Z C02Z 1.431(3)
C010 C02R 1.414(3)
C010 C01U 1.420(3)
C010 C01B 1.431(3)
C011 C01H 1.378(3)
C011 C027 1.481(3)
C012 C03A 1.209(3)
C012 C015 1.431(3)
C013 C015 1.420(3)
C013 C026 1.423(3)
C013 C01D 1.425(3)
C014 C01X 1.374(3)
C014 C01F 1.417(3)
C014 H2 0.9300
C015 C022 1.420(3)
C016 C042 1.211(3)
C017 C02B 1.326(3)
C017 H3 0.9300
C018 C01D 1.418(3)
C018 C01Y 1.432(3)
C019 C020 1.408(3)
C019 C01I 1.416(3)
C019 C02T 1.433(3)
C01A C03S 1.331(3)
C01A H4 0.9300
C01B C01C 1.416(3)
C01C H5 0.9300
C01D C01W 1.421(3)
C01E C02N 1.412(3)
C01E C03L 1.428(3)
C01E C02A 1.436(3)
C01F C02X 1.416(3)
C01G C02U 1.422(3)
C01G H6 0.9300
C01H C01N 1.419(3)
C01H H7 0.9300
C01I C01P 1.420(3)
C01I C01K 1.431(3)
C01J C02E 1.408(3)
C01J C021 1.420(3)
C01J C01Z 1.434(3)
C01K C01V 1.418(3)
C01K C034 1.419(3)
C01L H8 0.9300
C01M C03V 1.432(3)
C01M C03Q 1.441(3)
C01N C038 1.425(3)
C01O H9 0.9300
C01P H10 0.9300
C01Q C021 1.419(3)
C01Q H11 0.9300
C01R C02N 1.423(3)
C01S C02G 1.412(3)
C01T C023 1.211(3)
C01U C028 1.368(3)
C01U H12 0.9300
C01V C039 1.412(3)
C01V C033 1.435(3)
C01W H13 0.9300
C01X C03S 1.480(3)
C01Y C04X 1.203(3)
C01Z C04C 1.210(3)
C020 C03Y 1.433(3)
C020 C039 1.438(3)
C021 C02U 1.427(3)
C022 C04Z 1.424(3)
C023 C02X 1.429(3)
C024 C02W 1.480(3)
C025 C02J 1.425(3)
C025 C02F 1.436(3)
C026 H14 0.9300
C027 C02O 1.326(3)
C027 H15 0.9300
C028 C02B 1.484(3)
C029 C02S 1.416(3)
C029 C02Y 1.421(3)
C02A C03D 1.427(3)
C02B H16 0.9300
C02C C03R 1.336(3)
C02C H17 0.9300
C02D C044 1.214(3)
C02D C03B 1.429(3)
C02E C03K 1.427(3)
C02E C04O 1.435(3)
C02F C038 1.410(3)
C02F C03E 1.427(3)
C02G C04L 1.430(3)
C02G C02I 1.431(3)
C02H C034 1.364(3)
C02H C040 1.482(3)
C02I C02X 1.418(3)
C02I C02Q 1.425(3)
C02J C04K 1.364(3)
C02J H18 0.9300
C02K C045 1.212(3)
C02K C02S 1.430(3)
C02L C04P 1.210(3)
C02M H19 0.9300
C02N C046 1.429(3)
C02O H20 0.9300
C02P C02W 1.327(3)
C02P H21 0.9300
C02Q C043 1.357(3)
C02Q H22 0.9300
C02R C03Q 1.413(3)
C02R C04F 1.434(3)
C02S C03X 1.418(3)
C02T C04J 1.211(3)
C02U C03B 1.419(3)
C02V C03F 1.212(3)
C02V C03H 1.430(3)
C02W H23 0.9300
C02Y C031 1.371(3)
C02Y H24 0.9300
C02Z C036 1.211(3)
C030 C032 1.333(3)
C030 H25 0.9300
C031 C037 1.440(3)
C031 C04G 1.481(3)
C032 H26 0.9300
C033 C049 1.212(3)
C034 H27 0.9300
C035 C03J 1.361(3)
C035 C048 1.418(3)
C035 H28 0.9300
C037 C03N 1.371(3)
C037 C03M 1.485(3)
C038 C03W 1.435(3)
C039 C03U 1.427(3)
C03B C03K 1.415(3)
C03C C04V 1.355(3)
C03C C03X 1.427(3)
C03C H29 0.9300
C03D C03Z 1.364(3)
C03D H30 0.9300
C03E C03P 1.360(3)
C03E H31 0.9300
C03G C04S 1.359(3)
C03G H32 0.9300
C03H C03T 1.413(3)
C03J C03Q 1.422(3)
C03J H33 0.9300
C03K C05F 1.433(3)
C03L C03O 1.359(3)
C03L H34 0.9300
C03M C040 1.321(3)
C03M H35 0.9300
C03N H36 0.9300
C03O C03Z 1.410(3)
C03O H37 0.9300
C03P C04K 1.413(3)
C03P H38 0.9300
C03R H39 0.9300
C03S H40 0.9300
C03T C03X 1.428(3)
C03T C057 1.430(3)
C03U C047 1.360(3)
C03U H41 0.9300
C03V C048 1.358(3)
C03V H42 0.9300
C03W C04Q 1.211(3)
C03Y C04A 1.357(3)
C03Y H43 0.9300
C03Z H44 0.9300
C040 H45 0.9300
C041 C04G 1.333(3)
C041 H46 0.9300
C043 C04M 1.422(3)
C043 H47 0.9300
C046 C04N 1.217(3)
C047 C04A 1.418(3)
C047 H48 0.9300
C048 H49 0.9300
C04A H50 0.9300
C04B C06C 1.537(3)
C04B H51 0.9700
C04B H52 0.9700
C04D C06T 1.529(3)
C04D H53 0.9700
C04D H54 0.9700
C04E C04F 1.213(3)
C04G H55 0.9300
C04H C074 1.504(4)
C04H H56 0.9700
C04H H57 0.9700
C04I C04O 1.356(4)
C04I C05G 1.406(4)
C04I H58 0.9300
C04K H59 0.9300
C04L C04M 1.362(3)
C04L H60 0.9300
C04M H61 0.9300
C04O H62 0.9300
C04R C05M 1.534(4)
C04R H63 0.9700
C04R H64 0.9700
C04S C05Y 1.403(4)
C04S H65 0.9300
C04T C066 1.524(4)
C04T H66 0.9700
C04T H67 0.9700
C04U C05A 1.515(3)
C04U H68 0.9700
C04U H69 0.9700
C04V C055 1.416(3)
C04V H70 0.9300
C04W C06O 1.523(4)
C04W H71 0.9700
C04W H72 0.9700
C04Y C06I 1.526(4)
C04Y H73 0.9700
C04Y H74 0.9700
C04Z C05Y 1.367(3)
C04Z H75 0.9300
C050 C05X 1.543(3)
C050 H76 0.9700
C050 H77 0.9700
C051 C06K 1.530(3)
C051 H78 0.9700
C051 H79 0.9700
C052 C05Q 1.524(4)
C052 H80 0.9700
C052 H81 0.9700
C053 C05W 1.534(3)
C053 H82 0.9700
C053 H83 0.9700
C054 C06Q 1.508(4)
C054 H84 0.9700
C054 H85 0.9700
C055 C057 1.371(4)
C055 H86 0.9300
C056 C06H 1.528(3)
C056 H87 0.9700
C056 H88 0.9700
C057 H89 0.9300
C058 C078 1.525(4)
C058 H90 0.9700
C058 H91 0.9700
C059 C05K 1.528(3)
C059 H92 0.9600
C059 H93 0.9600
C059 H94 0.9600
C05A H95 0.9600
C05A H96 0.9600
C05A H97 0.9600
C05B C06B 1.526(3)
C05B H98 0.9700
C05B H99 0.9700
C05C C05Z 1.525(3)
C05C H100 0.9700
C05C H101 0.9700
C05D C06A 1.528(4)
C05D H102 0.9700
C05D H103 0.9700
C05E C06D 1.531(4)
C05E H104 0.9700
C05E H105 0.9700
C05F C05G 1.363(4)
C05F H106 0.9300
C05G H107 0.9300
C05H C065 1.542(4)
C05H H108 0.9700
C05H H109 0.9700
C05I C075 1.515(4)
C05I H110 0.9700
C05I H111 0.9700
C05J C06N 1.524(4)
C05J H112 0.9700
C05J H113 0.9700
C05K H114 0.9700
C05K H115 0.9700
C05L C06R 1.535(4)
C05L H116 0.9700
C05L H117 0.9700
C05M H118 0.9600
C05M H119 0.9600
C05M H120 0.9600
C05N C06F 1.536(3)
C05N H121 0.9700
C05N H122 0.9700
C05O C07D 1.515(4)
C05O H123 0.9700
C05O H124 0.9700
C05P C07A 1.518(4)
C05P H125 0.9700
C05P H126 0.9700
C05Q H127 0.9600
C05Q H128 0.9600
C05Q H129 0.9600
C05R C06L 1.520(4)
C05R H130 0.9700
C05R H131 0.9700
C05S C069 1.525(4)
C05S H132 0.9700
C05S H133 0.9700
C05T C06Y 1.521(4)
C05T H134 0.9700
C05T H135 0.9700
C05U C077 1.526(4)
C05U H136 0.9700
C05U H137 0.9700
C05V C07F 1.533(4)
C05V H138 0.9700
C05V H139 0.9700
C05W H140 0.9600
C05W H141 0.9600
C05W H142 0.9600
C05X H143 0.9600
C05X H144 0.9600
C05X H145 0.9600
C05Y H146 0.9300
C05Z H147 0.9600
C05Z H148 0.9600
C05Z H149 0.9600
C060 C061 1.525(3)
C060 H150 0.9700
C060 H151 0.9700
C061 H152 0.9600
C061 H153 0.9600
C061 H154 0.9600
C062 C072 1.529(4)
C062 H155 0.9700
C062 H156 0.9700
C063 C079 1.530(4)
C063 H157 0.9700
C063 H158 0.9700
C064 C073 1.510(4)
C064 H159 0.9700
C064 H160 0.9700
C065 H161 0.9600
C065 H162 0.9600
C065 H163 0.9600
C066 H164 0.9600
C066 H165 0.9600
C066 H166 0.9600
C067 C06V 1.529(4)
C067 H167 0.9700
C067 H168 0.9700
C068 C07I 1.531(4)
C068 H169 0.9700
C068 H170 0.9700
C069 H171 0.9600
C069 H172 0.9600
C069 H173 0.9600
C06A H174 0.9600
C06A H175 0.9600
C06A H176 0.9600
C06B H177 0.9600
C06B H178 0.9600
C06B H179 0.9600
C06C H180 0.9600
C06C H181 0.9600
C06C H182 0.9600
C06D H317 0.9600
C06D H318 0.9600
C06D H319 0.9600
C06E C06W 1.517(4)
C06E H183 0.9700
C06E H184 0.9700
C06F H185 0.9600
C06F H186 0.9600
C06F H187 0.9600
C06G C06M 1.527(4)
C06G H188 0.9600
C06G H189 0.9600
C06G H190 0.9600
C06H H191 0.9600
C06H H192 0.9600
C06H H193 0.9600
C06I H194 0.9600
C06I H195 0.9600
C06I H196 0.9600
C06J C06Z 1.526(4)
C06J H197 0.9700
C06J H198 0.9700
C06K H199 0.9600
C06K H200 0.9600
C06K H201 0.9600
C06L H202 0.9600
C06L H203 0.9600
C06L H204 0.9600
C06M H205 0.9700
C06M H206 0.9700
C06N H207 0.9600
C06N H208 0.9600
C06N H209 0.9600
C06O H210 0.9600
C06O H211 0.9600
C06O H212 0.9600
C06P C070 1.498(4)
C06P H213 0.9700
C06P H214 0.9700
C06Q H215 0.9600
C06Q H216 0.9600
C06Q H217 0.9600
C06R H218 0.9600
C06R H219 0.9600
C06R H220 0.9600
C06S C076 1.535(4)
C06S H221 0.9700
C06S H222 0.9700
C06T H223 0.9600
C06T H224 0.9600
C06T H225 0.9600
C06U C07C 1.532(4)
C06U H226 0.9700
C06U H227 0.9700
C06V H228 0.9600
C06V H229 0.9600
C06V H230 0.9600
C06W H231 0.9600
C06W H232 0.9600
C06W H233 0.9600
C06X C07G 1.531(5)
C06X H234 0.9700
C06X H235 0.9700
C06Y H236 0.9600
C06Y H237 0.9600
C06Y H238 0.9600
C06Z H239 0.9600
C06Z H240 0.9600
C06Z H241 0.9600
C070 C84 1.193(18)
C070 H242 0.9600
C070 H243 0.9600
C070 H244 0.9600
C070 H245 0.9600
C070 H246 0.9600
C070 H247 0.9600
C071 C07E 1.529(4)
C071 H248 0.9700
C071 H249 0.9700
C072 H250 0.9600
C072 H251 0.9600
C072 H252 0.9600
C073 H253 0.9600
C073 H254 0.9600
C073 H255 0.9600
C074 H256 0.9600
C074 H257 0.9600
C074 H258 0.9600
C075 H259 0.9600
C075 H260 0.9600
C075 H261 0.9600
C076 H262 0.9600
C076 H263 0.9600
C076 H264 0.9600
C077 H265 0.9600
C077 H266 0.9600
C077 H267 0.9600
C078 H268 0.9600
C078 H269 0.9600
C078 H270 0.9600
C079 H271 0.9600
C079 H272 0.9600
C079 H273 0.9600
C07A H274 0.9600
C07A H275 0.9600
C07A H276 0.9600
C07B C07H 1.471(5)
C07B C82 1.639(14)
C07B H277 0.9700
C07B H278 0.9700
C07B H279 0.9700
C07B H280 0.9700
C07C H281 0.9600
C07C H282 0.9600
C07C H283 0.9600
C07D H284 0.9600
C07D H285 0.9600
C07D H286 0.9600
C07E H287 0.9600
C07E H288 0.9600
C07E H289 0.9600
C07F H290 0.9600
C07F H291 0.9600
C07F H292 0.9600
C07G H293 0.9600
C07G H294 0.9600
C07G H295 0.9600
C07H H296 0.9600
C07H H297 0.9600
C07H H298 0.9600
C07I H299 0.9600
C07I H300 0.9600
C07I H301 0.9600
C07J C81 1.553(14)
C07J H302 0.9700
C07J H303 0.9700
C80 C83 1.527(11)
C80 H304 0.9600
C80 H305 0.9600
C80 H306 0.9600
C81 H307 0.9600
C81 H308 0.9600
C81 H309 0.9600
C82 H314 0.9600
C82 H315 0.9600
C82 H316 0.9600
C83 H310 0.9700
C83 H311 0.9700
C84 H312 0.9700
C84 H313 0.9700

loop_
_geom_torsion_atom_site_label_1
_geom_torsion_atom_site_label_2
_geom_torsion_atom_site_label_3
_geom_torsion_atom_site_label_4
_geom_torsion
C025 C00J C00K C01N -2.9(3)
C02L C00J C00K C01N 174.07(19)
C025 C00J C00K C01O 178.48(19)
C02L C00J C00K C01O -4.5(3)
C01Q C00L C00M C01G 2.8(3)
C032 C00L C00M C01G 179.50(18)
C01Q C00L C00M C02O -170.74(18)
C032 C00L C00M C02O 6.0(3)
C01R C00H C00N C02A 2.5(3)
C01L C00H C00N C02A -179.36(19)
C01R C00H C00N C016 -176.49(18)
C01L C00H C00N C016 1.7(3)
C01W C00P C00T C026 -0.1(3)
C03R C00P C00T C026 -174.95(18)
C01W C00P C00T C02P 175.40(18)
C03R C00P C00T C02P 0.6(3)
C01O C00S C011 C01H 1.7(3)
C030 C00S C011 C01H -175.56(19)
C01O C00S C011 C027 178.33(19)
C030 C00S C011 C027 1.0(3)
C026 C013 C015 C022 -179.10(18)
C01D C013 C015 C022 -1.2(3)
C026 C013 C015 C012 0.8(3)
C01D C013 C015 C012 178.65(18)
C02M C00Y C017 C02B -123.9(2)
C01X C00Y C017 C02B 63.1(3)
C022 C00O C018 C01D -1.4(3)
C03G C00O C018 C01D -179.61(18)
C022 C00O C018 C01Y 174.07(18)
C03G C00O C018 C01Y -4.1(3)
C01C C00I C01A C03S -126.9(2)
C028 C00I C01A C03S 57.8(3)
C01M C00Z C01B C01C -178.79(19)
C02Z C00Z C01B C01C 1.8(3)
C01M C00Z C01B C010 0.6(3)
C02Z C00Z C01B C010 -178.80(19)
C02R C010 C01B C01C 178.48(19)
C01U C010 C01B C01C -0.9(3)
C02R C010 C01B C00Z -0.9(3)
C01U C010 C01B C00Z 179.69(19)
C028 C00I C01C C01B -2.1(3)
C01A C00I C01C C01B -177.73(19)
C00Z C01B C01C C00I -177.9(2)
C010 C01B C01C C00I 2.7(3)
C00O C018 C01D C01W 177.84(18)
C01Y C018 C01D C01W 2.5(3)
C00O C018 C01D C013 0.8(3)
C01Y C018 C01D C013 -174.58(18)
C015 C013 C01D C018 0.6(3)
C026 C013 C01D C018 178.49(18)
C015 C013 C01D C01W -176.61(18)
C026 C013 C01D C01W 1.3(3)
C01X C014 C01F C02X 179.7(2)
C01X C014 C01F C00W -1.3(3)
C02M C00W C01F C02X 176.74(19)
C01S C00W C01F C02X -0.1(3)
C02M C00W C01F C014 -2.3(3)
C01S C00W C01F C014 -179.13(19)
C00L C00M C01G C02U 0.2(3)
C02O C00M C01G C02U 174.07(18)
C00S C011 C01H C01N -4.0(3)
C027 C011 C01H C01N 179.25(19)
C020 C019 C01I C01P 179.20(19)
C02T C019 C01I C01P -1.0(3)
C020 C019 C01I C01K 0.0(3)
C02T C019 C01I C01K 179.78(19)
C019 C01I C01K C01V -0.5(3)
C01P C01I C01K C01V -179.76(19)
C019 C01I C01K C034 178.62(19)
C01P C01I C01K C034 -0.6(3)
C024 C00U C01L C00H -3.3(3)
C02C C00U C01L C00H 179.41(18)
C01R C00H C01L C00U 2.2(3)
C00N C00H C01L C00U -175.96(19)
C01B C00Z C01M C03V -178.4(2)
C02Z C00Z C01M C03V 1.0(3)
C01B C00Z C01M C03Q 0.3(3)
C02Z C00Z C01M C03Q 179.69(19)
C00J C00K C01N C01H -177.04(19)
C01O C00K C01N C01H 1.6(3)
C00J C00K C01N C038 1.8(3)
C01O C00K C01N C038 -179.58(18)
C011 C01H C01N C00K 2.3(3)
C011 C01H C01N C038 -176.52(19)
C011 C00S C01O C00K 2.2(3)
C030 C00S C01O C00K 179.66(18)
C00J C00K C01O C00S 174.77(19)
C01N C00K C01O C00S -3.9(3)
C02H C00X C01P C01I 2.8(3)
C041 C00X C01P C01I 178.87(19)
C019 C01I C01P C00X 178.9(2)
C01K C01I C01P C00X -1.9(3)
C00M C00L C01Q C021 -3.4(3)
C032 C00L C01Q C021 179.68(18)
C00N C00H C01R C00V 179.48(19)
C01L C00H C01R C00V 1.3(3)
C00N C00H C01R C02N -0.7(3)
C01L C00H C01R C02N -178.92(19)
C024 C00V C01R C00H -3.7(3)
C024 C00V C01R C02N 176.5(2)
C02M C00W C01S C02G -179.6(2)
C01F C00W C01S C02G -2.9(3)
C02M C00W C01S C00Q -2.4(3)
C01F C00W C01S C00Q 174.3(2)
C02R C010 C01U C028 179.2(2)
C01B C010 C01U C028 -1.4(3)
C034 C01K C01V C039 -178.1(2)
C01I C01K C01V C039 0.9(3)
C034 C01K C01V C033 3.0(3)
C01I C01K C01V C033 -177.90(19)
C00T C00P C01W C01D 1.9(3)
C03R C00P C01W C01D 177.03(18)
C018 C01D C01W C00P -179.60(18)
C013 C01D C01W C00P -2.5(3)
C01F C014 C01X C00Y 3.8(3)
C01F C014 C01X C03S -177.72(19)
C02M C00Y C01X C014 -2.6(3)
C017 C00Y C01X C014 170.3(2)
C02M C00Y C01X C03S 179.0(2)
C017 C00Y C01X C03S -8.0(3)
C02E C01J C01Z C04C 26.9(13)
C021 C01J C01Z C04C -147.7(12)
C01I C019 C020 C03Y 179.4(2)
C02T C019 C020 C03Y -0.4(3)
C01I C019 C020 C039 0.1(3)
C02T C019 C020 C039 -179.67(19)
C00L C01Q C021 C01J 178.36(18)
C00L C01Q C021 C02U 1.0(3)
C02E C01J C021 C01Q -179.88(18)
C01Z C01J C021 C01Q -5.4(3)
C02E C01J C021 C02U -2.6(3)
C01Z C01J C021 C02U 171.86(18)
C013 C015 C022 C04Z 178.92(18)
C012 C015 C022 C04Z -1.0(3)
C013 C015 C022 C00O 0.6(3)
C012 C015 C022 C00O -179.28(17)
C018 C00O C022 C015 0.7(3)
C03G C00O C022 C015 178.97(18)
C018 C00O C022 C04Z -177.65(19)
C03G C00O C022 C04Z 0.6(3)
C01R C00V C024 C00U 2.6(3)
C01R C00V C024 C02W 178.30(19)
C01L C00U C024 C00V 0.9(3)
C02C C00U C024 C00V 177.97(19)
C01L C00U C024 C02W -174.49(19)
C02C C00U C024 C02W 2.6(3)
C00K C00J C025 C02J 179.23(19)
C02L C00J C025 C02J 2.3(3)
C00K C00J C025 C02F 1.6(3)
C02L C00J C025 C02F -175.33(19)
C00P C00T C026 C013 -1.0(3)
C02P C00T C026 C013 -176.72(18)
C015 C013 C026 C00T 178.26(18)
C01D C013 C026 C00T 0.4(3)
C01H C011 C027 C02O -124.0(2)
C00S C011 C027 C02O 59.4(3)
C010 C01U C028 C00I 2.1(3)
C010 C01U C028 C02B 178.03(19)
C01C C00I C028 C01U -0.3(3)
C01A C00I C028 C01U 175.0(2)
C01C C00I C028 C02B -176.03(19)
C01A C00I C028 C02B -0.8(3)
C03N C00R C029 C02S -176.79(19)
C03H C00R C029 C02S -0.2(3)
C03N C00R C029 C02Y 2.5(3)
C03H C00R C029 C02Y 179.01(19)
C00H C00N C02A C03D -179.57(19)
C016 C00N C02A C03D -0.6(3)
C00H C00N C02A C01E -1.7(3)
C016 C00N C02A C01E 177.22(19)
C02N C01E C02A C00N -0.8(3)
C03L C01E C02A C00N -179.19(19)
C02N C01E C02A C03D 177.1(2)
C03L C01E C02A C03D -1.3(3)
C00Y C017 C02B C028 0.3(4)
C01U C028 C02B C017 126.4(2)
C00I C028 C02B C017 -57.8(3)
C01L C00U C02C C03R -125.1(2)
C024 C00U C02C C03R 57.8(3)
C021 C01J C02E C03K 1.3(3)
C01Z C01J C02E C03K -173.35(18)
C021 C01J C02E C04O 179.31(18)
C01Z C01J C02E C04O 4.6(3)
C00J C025 C02F C038 0.9(3)
C02J C025 C02F C038 -176.8(2)
C00J C025 C02F C03E 179.02(19)
C02J C025 C02F C03E 1.3(3)
C00W C01S C02G C04L -179.0(2)
C00Q C01S C02G C04L 3.9(3)
C00W C01S C02G C02I 3.2(3)
C00Q C01S C02G C02I -173.94(19)
C01P C00X C02H C034 -1.2(3)
C041 C00X C02H C034 -177.0(2)
C01P C00X C02H C040 174.7(2)
C041 C00X C02H C040 -1.2(3)
C01S C02G C02I C02X -0.5(3)
C04L C02G C02I C02X -178.39(19)
C01S C02G C02I C02Q 178.17(19)
C04L C02G C02I C02Q 0.2(3)
C00J C025 C02J C04K -178.1(2)
C02F C025 C02J C04K -0.5(3)
C01X C00Y C02M C00W -1.0(3)
C017 C00Y C02M C00W -174.3(2)
C01S C00W C02M C00Y -179.8(2)
C01F C00W C02M C00Y 3.4(3)
C03L C01E C02N C01R -179.1(2)
C02A C01E C02N C01R 2.5(3)
C03L C01E C02N C046 4.0(3)
C02A C01E C02N C046 -174.4(2)
C00H C01R C02N C01E -1.8(3)
C00V C01R C02N C01E 178.00(19)
C00H C01R C02N C046 175.18(19)
C00V C01R C02N C046 -5.0(3)
C011 C027 C02O C00M -0.2(4)
C01G C00M C02O C027 122.7(3)
C00L C00M C02O C027 -63.6(3)
C026 C00T C02P C02W -124.8(3)
C00P C00T C02P C02W 59.6(3)
C02X C02I C02Q C043 178.3(2)
C02G C02I C02Q C043 -0.3(3)
C01U C010 C02R C03Q 179.7(2)
C01B C010 C02R C03Q 0.3(3)
C01U C010 C02R C04F -2.1(3)
C01B C010 C02R C04F 178.5(2)
C02Y C029 C02S C03X 178.64(19)
C00R C029 C02S C03X -2.1(3)
C02Y C029 C02S C02K -6.3(3)
C00R C029 C02S C02K 172.98(19)
C00M C01G C02U C03B -179.34(18)
C00M C01G C02U C021 -2.6(3)
C01Q C021 C02U C03B 178.77(18)
C01J C021 C02U C03B 1.4(3)
C01Q C021 C02U C01G 1.9(3)
C01J C021 C02U C01G -175.46(18)
C00T C02P C02W C024 -0.4(4)
C00V C024 C02W C02P 123.1(3)
C00U C024 C02W C02P -61.5(3)
C014 C01F C02X C02I -178.22(19)
C00W C01F C02X C02I 2.8(3)
C014 C01F C02X C023 6.9(3)
C00W C01F C02X C023 -172.05(19)
C02Q C02I C02X C01F 178.88(19)
C02G C02I C02X C01F -2.5(3)
C02Q C02I C02X C023 -6.2(3)
C02G C02I C02X C023 172.43(19)
C02S C029 C02Y C031 -179.8(2)
C00R C029 C02Y C031 1.0(3)
C01O C00S C030 C032 121.6(3)
C011 C00S C030 C032 -61.1(3)
C029 C02Y C031 C037 -3.5(3)
C029 C02Y C031 C04G 177.88(19)
C00S C030 C032 C00L 1.0(4)
C01Q C00L C032 C030 -128.4(2)
C00M C00L C032 C030 54.9(3)
C00X C02H C034 C01K -1.3(3)
C040 C02H C034 C01K -177.3(2)
C01V C01K C034 C02H -178.7(2)
C01I C01K C034 C02H 2.2(3)
C02Y C031 C037 C03N 2.5(3)
C04G C031 C037 C03N -179.0(2)
C02Y C031 C037 C03M -171.1(2)
C04G C031 C037 C03M 7.4(3)
C03E C02F C038 C01N 179.90(19)
C025 C02F C038 C01N -2.0(3)
C03E C02F C038 C03W -3.0(3)
C025 C02F C038 C03W 175.05(19)
C00K C01N C038 C02F 0.7(3)
C01H C01N C038 C02F 179.47(19)
C00K C01N C038 C03W -176.45(19)
C01H C01N C038 C03W 2.3(3)
C01K C01V C039 C03U -179.3(2)
C033 C01V C039 C03U -0.5(3)
C01K C01V C039 C020 -0.8(3)
C033 C01V C039 C020 177.98(19)
C019 C020 C039 C01V 0.3(3)
C03Y C020 C039 C01V -179.03(19)
C019 C020 C039 C03U 178.82(19)
C03Y C020 C039 C03U -0.5(3)
C01G C02U C03B C03K 177.84(18)
C021 C02U C03B C03K 1.1(3)
C01G C02U C03B C02D 1.0(3)
C021 C02U C03B C02D -175.76(18)
C00N C02A C03D C03Z 178.6(2)
C01E C02A C03D C03Z 0.7(3)
C038 C02F C03E C03P 176.6(2)
C025 C02F C03E C03P -1.5(3)
C018 C00O C03G C04S 177.3(2)
C022 C00O C03G C04S -0.9(3)
C03N C00R C03H C03T 179.2(2)
C029 C00R C03H C03T 2.9(3)
C03N C00R C03H C02V 2.6(3)
C029 C00R C03H C02V -173.8(2)
C048 C035 C03J C03Q -1.0(4)
C02U C03B C03K C02E -2.4(3)
C02D C03B C03K C02E 174.51(18)
C02U C03B C03K C05F 179.95(19)
C02D C03B C03K C05F -3.2(3)
C01J C02E C03K C03B 1.1(3)
C04O C02E C03K C03B -176.89(19)
C01J C02E C03K C05F 178.92(19)
C04O C02E C03K C05F 0.9(3)
C02N C01E C03L C03O -177.3(2)
C02A C01E C03L C03O 1.1(3)
C03N C037 C03M C040 122.7(3)
C031 C037 C03M C040 -63.6(3)
C031 C037 C03N C00R 1.0(3)
C03M C037 C03N C00R 174.9(2)
C03H C00R C03N C037 -179.9(2)
C029 C00R C03N C037 -3.5(3)
C01E C03L C03O C03Z -0.3(3)
C02F C03E C03P C04K 0.9(4)
C010 C02R C03Q C03J 178.9(2)
C04F C02R C03Q C03J 0.8(3)
C010 C02R C03Q C01M 0.6(3)
C04F C02R C03Q C01M -177.6(2)
C035 C03J C03Q C02R -177.4(2)
C035 C03J C03Q C01M 1.0(3)
C00Z C01M C03Q C02R -0.9(3)
C03V C01M C03Q C02R 177.8(2)
C00Z C01M C03Q C03J -179.3(2)
C03V C01M C03Q C03J -0.6(3)
C00U C02C C03R C00P 0.2(4)
C01W C00P C03R C02C 125.1(2)
C00T C00P C03R C02C -60.0(3)
C00I C01A C03S C01X 0.3(4)
C014 C01X C03S C01A 129.2(2)
C00Y C01X C03S C01A -52.4(3)
C00R C03H C03T C03X -3.1(3)
C02V C03H C03T C03X 173.5(2)
C00R C03H C03T C057 179.6(2)
C02V C03H C03T C057 -3.8(3)
C01V C039 C03U C047 178.6(2)
C020 C039 C03U C047 0.1(3)
C00Z C01M C03V C048 179.0(2)
C03Q C01M C03V C048 0.2(3)
C029 C02S C03X C03C -179.6(2)
C02K C02S C03X C03C 5.2(3)
C029 C02S C03X C03T 1.9(3)
C02K C02S C03X C03T -173.3(2)
C04V C03C C03X C02S -177.5(2)
C04V C03C C03X C03T 1.0(3)
C03H C03T C03X C02S 0.7(3)
C057 C03T C03X C02S 178.1(2)
C03H C03T C03X C03C -177.8(2)
C057 C03T C03X C03C -0.4(3)
C019 C020 C03Y C04A -179.0(2)
C039 C020 C03Y C04A 0.3(3)
C02A C03D C03Z C03O 0.0(3)
C03L C03O C03Z C03D -0.3(3)
C037 C03M C040 C02H -0.7(4)
C034 C02H C040 C03M -123.7(3)
C00X C02H C040 C03M 60.4(3)
C01P C00X C041 C04G 127.1(3)
C02H C00X C041 C04G -57.1(3)
C02I C02Q C043 C04M 0.2(3)
C039 C03U C047 C04A 0.4(3)
C01M C03V C048 C035 -0.3(3)
C03J C035 C048 C03V 0.6(3)
C020 C03Y C04A C047 0.2(3)
C03U C047 C04A C03Y -0.6(3)
C01T Si03 C04B C06C 173.33(18)
C05C Si03 C04B C06C 56.4(2)
C052 Si03 C04B C06C -68.0(2)
C01J C01Z C04C Si07 5(2)
C063 Si07 C04C C01Z 150.5(8)
C04W Si07 C04C C01Z -88.3(9)
C050 Si07 C04C C01Z 30.5(9)
C049 Si01 C04D C06T 172.7(2)
C056 Si01 C04D C06T 52.3(2)
C054 Si01 C04D C06T -69.3(2)
C060 Si0B C04E C04F -41.1(11)
C04H Si0B C04E C04F 76.9(11)
C06U Si0B C04E C04F -163.8(11)
C00X C041 C04G C031 -0.9(4)
C02Y C031 C04G C041 -127.3(3)
C037 C031 C04G C041 54.1(3)
C04E Si0B C04H C074 -53.2(2)
C060 Si0B C04H C074 61.8(2)
C06U Si0B C04H C074 -173.8(2)
C025 C02J C04K C03P -0.2(3)
C03E C03P C04K C02J 0.0(4)
C01S C02G C04L C04M -177.9(2)
C02I C02G C04L C04M 0.0(3)
C02G C04L C04M C043 -0.1(4)
C02Q C043 C04M C04L 0.0(4)
C05G C04I C04O C02E -0.4(3)
C01J C02E C04O C04I -178.1(2)
C03K C02E C04O C04I -0.1(3)
C04Q Si0A C04R C05M 60.2(2)
C051 Si0A C04R C05M -59.4(2)
C05E Si0A C04R C05M 178.51(19)
C00O C03G C04S C05Y 0.5(3)
C03A Si05 C04T C066 174.92(18)
C064 Si05 C04T C066 -66.7(2)
C05J Si05 C04T C066 55.1(2)
C042 Si02 C04U C05A -75.6(2)
C05B Si02 C04U C05A 164.18(18)
C053 Si02 C04U C05A 42.2(2)
C03X C03C C04V C055 -0.9(3)
C04C Si07 C04W C06O 62.7(2)
C063 Si07 C04W C06O -177.65(18)
C050 Si07 C04W C06O -52.9(2)
C036 Si04 C04Y C06I 56.6(2)
C05K Si04 C04Y C06I -59.5(2)
C05I Si04 C04Y C06I 175.8(2)
C015 C022 C04Z C05Y -178.2(2)
C00O C022 C04Z C05Y 0.2(3)
C04C Si07 C050 C05X -161.2(2)
C063 Si07 C050 C05X 80.7(2)
C04W Si07 C050 C05X -43.9(2)
C04Q Si0A C051 C06K 63.7(2)
C05E Si0A C051 C06K -53.7(2)
C04R Si0A C051 C06K -176.2(2)
C01T Si03 C052 C05Q 55.4(2)
C05C Si03 C052 C05Q 172.57(18)
C04B Si03 C052 C05Q -63.6(2)
C042 Si02 C053 C05W -43.2(2)
C05B Si02 C053 C05W 76.9(2)
C04U Si02 C053 C05W -160.18(18)
C049 Si01 C054 C06Q 55.5(2)
C056 Si01 C054 C06Q 176.9(2)
C04D Si01 C054 C06Q -60.3(2)
C03C C04V C055 C057 0.2(4)
C049 Si01 C056 C06H 58.8(2)
C04D Si01 C056 C06H 176.00(17)
C054 Si01 C056 C06H -61.6(2)
C04V C055 C057 C03T 0.4(4)
C03H C03T C057 C055 177.0(2)
C03X C03T C057 C055 -0.3(3)
C045 Si0C C058 C078 174.3(2)
C05T Si0C C058 C078 56.7(3)
C06M Si0C C058 C078 -68.1(2)
C042 Si02 C05B C06B -163.60(17)
C04U Si02 C05B C06B -45.1(2)
C053 Si02 C05B C06B 77.4(2)
C01T Si03 C05C C05Z -60.9(2)
C052 Si03 C05C C05Z -178.51(19)
C04B Si03 C05C C05Z 56.8(2)
C044 Si09 C05D C06A 67.4(2)
C05H Si09 C05D C06A -175.86(18)
C05L Si09 C05D C06A -53.9(2)
C04Q Si0A C05E C06D -175.66(18)
C051 Si0A C05E C06D -57.2(2)
C04R Si0A C05E C06D 64.4(2)
C03B C03K C05F C05G 176.5(2)
C02E C03K C05F C05G -1.2(3)
C03K C05F C05G C04I 0.7(4)
C04O C04I C05G C05F 0.1(4)
C044 Si09 C05H C065 62.0(2)
C05D Si09 C05H C065 -57.2(2)
C05L Si09 C05H C065 -179.04(19)
C036 Si04 C05I C075 -66.9(2)
C05K Si04 C05I C075 51.2(2)
C04Y Si04 C05I C075 173.4(2)
C03A Si05 C05J C06N -66.2(2)
C064 Si05 C05J C06N 176.23(19)
C04T Si05 C05J C06N 53.8(2)
C036 Si04 C05K C059 -172.69(19)
C05I Si04 C05K C059 67.1(2)
C04Y Si04 C05K C059 -53.7(2)
C044 Si09 C05L C06R -174.09(19)
C05H Si09 C05L C06R 69.5(2)
C05D Si09 C05L C06R -52.8(2)
C04X Si08 C05N C06F 36.0(2)
C071 Si08 C05N C06F -81.1(2)
C05V Si08 C05N C06F 155.51(19)
C04J Si0E C05O C07D 68.7(2)
C07B Si0E C05O C07D -47.8(2)
C05S Si0E C05O C07D -172.0(2)
C04N Si06 C05P C07A -62.2(2)
C06J Si06 C05P C07A 178.0(2)
C067 Si06 C05P C07A 57.1(3)
C03F Si0D C05R C06L -55.7(2)
C068 Si0D C05R C06L 61.5(2)
C07J Si0D C05R C06L 175.5(5)
C83 Si0D C05R C06L -170.2(3)
C04J Si0E C05S C069 -41.0(2)
C07B Si0E C05S C069 77.9(2)
C05O Si0E C05S C069 -161.1(2)
C045 Si0C C05T C06Y -59.0(2)
C06M Si0C C05T C06Y -178.0(2)
C058 Si0C C05T C06Y 57.6(2)
C03I Si0F C05U C077 173.4(2)
C06E Si0F C05U C077 -68.5(2)
C06X Si0F C05U C077 54.1(3)
C04X Si08 C05V C07F -59.4(3)
C05N Si08 C05V C07F -178.1(2)
C071 Si08 C05V C07F 56.9(3)
C022 C04Z C05Y C04S -0.6(3)
C03G C04S C05Y C04Z 0.3(4)
C04E Si0B C060 C061 172.2(2)
C04H Si0B C060 C061 54.5(3)
C06U Si0B C060 C061 -67.0(3)
C04P Si0G C062 C072 61.4(2)
C06S Si0G C062 C072 -58.1(2)
C06P Si0G C062 C072 -177.6(2)
C84 Si0G C062 C072 164.9(6)
C04C Si07 C063 C079 -162.2(2)
C04W Si07 C063 C079 78.3(3)
C050 Si07 C063 C079 -45.9(3)
C03A Si05 C064 C073 64.0(2)
C04T Si05 C064 C073 -55.4(2)
C05J Si05 C064 C073 -177.7(2)
C04N Si06 C067 C06V -177.7(2)
C06J Si06 C067 C06V -57.5(2)
C05P Si06 C067 C06V 63.4(2)
C03F Si0D C068 C07I -58.9(2)
C05R Si0D C068 C07I -177.3(2)
C07J Si0D C068 C07I 59.2(5)
C83 Si0D C068 C07I 62.6(4)
C03I Si0F C06E C06W 53.3(2)
C06X Si0F C06E C06W 172.2(2)
C05U Si0F C06E C06W -64.1(2)
C04N Si06 C06J C06Z -55.7(3)
C05P Si06 C06J C06Z 63.3(3)
C067 Si06 C06J C06Z -175.5(2)
C045 Si0C C06M C06G 54.8(3)
C05T Si0C C06M C06G 173.7(2)
C058 Si0C C06M C06G -61.7(3)
C04P Si0G C06P C070 47.8(3)
C062 Si0G C06P C070 -72.4(3)
C06S Si0G C06P C070 163.9(2)
C04P Si0G C06S C076 172.1(2)
C062 Si0G C06S C076 -69.0(3)
C06P Si0G C06S C076 55.7(3)
C84 Si0G C06S C076 39.4(8)
C04E Si0B C06U C07C -62.0(2)
C060 Si0B C06U C07C -179.7(2)
C04H Si0B C06U C07C 57.9(2)
C03I Si0F C06X C07G -56.7(3)
C06E Si0F C06X C07G -175.2(2)
C05U Si0F C06X C07G 61.7(3)
C04X Si08 C071 C07E 175.0(2)
C05N Si08 C071 C07E -66.8(3)
C05V Si08 C071 C07E 56.7(3)
C04J Si0E C07B C07H 64.3(3)
C05S Si0E C07B C07H -56.0(3)
C05O Si0E C07B C07H -176.8(2)
C04J Si0E C07B C82 136.3(7)
C05S Si0E C07B C82 16.0(7)
C05O Si0E C07B C82 -104.7(7)
C03F Si0D C07J C81 -61.1(9)
C05R Si0D C07J C81 65.8(10)
C068 Si0D C07J C81 -174.9(8)
C03F Si0D C83 C80 41.3(6)
C05R Si0D C83 C80 156.8(5)
C068 Si0D C83 C80 -80.1(6)
